data_7107381
loop_
_publ_author_name
'Dipak Samanta'
'Sankarasekaran Shanmugaraju'
'Sachin A. Joshi'
'Yogesh P. Patil'
'Munirathinam Nethaji'
'Partha Sarathi Mukherjee'

_publ_section_title
;
 Pillar height dependent formation of unprecedented Pd8 molecular swing
 and Pd6 molecular boat via multicomponent self-assembly
;
_journal_name_full Chem.Commun.
_journal_page_first 2298
_journal_paper_doi 10.1039/c2cc16345d
_journal_volume 48
_journal_year 2012
_chemical_formula_moiety 'C124 H188 N40 Pd8, 16(NO3), 25(H2O)'
_chemical_formula_sum 'C124 H238 N56 O73 Pd8'
_chemical_formula_weight 4532.90
_chemical_name_systematic
;
?
;
_space_group_IT_number 2
_symmetry_cell_setting triclinic
_symmetry_Int_Tables_number 2
_symmetry_space_group_name_Hall '-P 1'
_symmetry_space_group_name_H-M 'P -1'
_atom_sites_solution_hydrogens geom
_atom_sites_solution_primary direct
_atom_sites_solution_secondary difmap
_audit_creation_method SHELXL-97
_cell_angle_alpha 83.797(5)
_cell_angle_beta 88.998(5)
_cell_angle_gamma 71.065(4)
_cell_formula_units_Z 2
_cell_length_a 17.324(2)
_cell_length_b 24.071(3)
_cell_length_c 24.118(3)
_cell_measurement_reflns_used 5469
_cell_measurement_temperature 100(2)
_cell_measurement_theta_max 23.54
_cell_measurement_theta_min 2.35
_cell_volume 9456(2)
_computing_cell_refinement 'bruker saint'
_computing_data_collection 'Bruker Kappa Apex ccd'
_computing_data_reduction 'bruker saint'
_computing_molecular_graphics ORTEP-III
_computing_publication_material WinGXv1.80.05
_computing_structure_refinement 'SHELXL-97 (Sheldrick, 2008)'
_computing_structure_solution SHELXS-97
_diffrn_ambient_temperature 100(2)
_diffrn_detector_area_resol_mean 0.3
_diffrn_measured_fraction_theta_full 0.931
_diffrn_measured_fraction_theta_max 0.931
_diffrn_measurement_device_type 'Bruker kappa apex ccd'
_diffrn_measurement_method '\f and \w scans'
_diffrn_radiation_monochromator graphite
_diffrn_radiation_source 'fine-focus sealed tube'
_diffrn_radiation_type MoK\a
_diffrn_radiation_wavelength 0.71073
_diffrn_reflns_av_R_equivalents 0.1667
_diffrn_reflns_av_sigmaI/netI 0.2904
_diffrn_reflns_limit_h_max 21
_diffrn_reflns_limit_h_min -21
_diffrn_reflns_limit_k_max 28
_diffrn_reflns_limit_k_min -29
_diffrn_reflns_limit_l_max 29
_diffrn_reflns_limit_l_min -28
_diffrn_reflns_number 116522
_diffrn_reflns_theta_full 26.00
_diffrn_reflns_theta_max 26.00
_diffrn_reflns_theta_min 1.30
_exptl_absorpt_coefficient_mu 0.844
_exptl_absorpt_correction_T_max 0.9590
_exptl_absorpt_correction_T_min 0.8838
_exptl_absorpt_correction_type multi-scan
_exptl_absorpt_process_details sadabs
_exptl_crystal_density_diffrn 1.592
_exptl_crystal_density_method 'not measured'
_exptl_crystal_description 'plate like'
_exptl_crystal_F_000 4652
_exptl_crystal_size_max 0.15
_exptl_crystal_size_mid 0.08
_exptl_crystal_size_min 0.05
_refine_diff_density_max 2.785
_refine_diff_density_min -1.359
_refine_diff_density_rms 0.223
_refine_ls_extinction_method none
_refine_ls_goodness_of_fit_ref 0.990
_refine_ls_hydrogen_treatment constr
_refine_ls_matrix_type fullcycle
_refine_ls_number_parameters 2225
_refine_ls_number_reflns 34655
_refine_ls_number_restraints 24
_refine_ls_restrained_S_all 0.992
_refine_ls_R_factor_all 0.2768
_refine_ls_R_factor_gt 0.1104
_refine_ls_shift/su_max 0.001
_refine_ls_shift/su_mean 0.000
_refine_ls_structure_factor_coef Fsqd
_refine_ls_weighting_details 'calc w=1/[\s^2^(Fo^2^)+(0.1491P)^2^+293.1594P] where P=(Fo^2^+2Fc^2^)/3'
_refine_ls_weighting_scheme calc
_refine_ls_wR_factor_gt 0.2535
_refine_ls_wR_factor_ref 0.3936
_reflns_number_gt 12707
_reflns_number_total 34655
_reflns_threshold_expression >2\s(I)
_cod_data_source_file c2cc16345d.txt
_cod_data_source_block complex_1
_cod_database_code 7107381

loop_
_symmetry_equiv_pos_as_xyz
'x, y, z'
'-x, -y, -z'

loop_
_atom_site_label
_atom_site_type_symbol
_atom_site_fract_x
_atom_site_fract_y
_atom_site_fract_z
_atom_site_U_iso_or_equiv
_atom_site_adp_type
_atom_site_occupancy
_atom_site_symmetry_multiplicity
_atom_site_calc_flag
_atom_site_refinement_flags
N49 N 0.366(2) 0.5655(16) 0.5843(15) 0.124(11) Uiso 1 1 d D
O25 O 0.4099(16) 0.5171(11) 0.5980(11) 0.127(9) Uiso 1 1 d D
O26 O 0.3567(16) 0.5908(11) 0.5322(11) 0.136(9) Uiso 1 1 d D
O27 O 0.3426(17) 0.6087(12) 0.6181(11) 0.144(10) Uiso 1 1 d D
N53 N 0.240(2) 0.9468(17) 0.4837(15) 0.125(12) Uiso 1 1 d D
O37 O 0.237(2) 0.9950(17) 0.4638(16) 0.196(15) Uiso 1 1 d D
O38 O 0.1694(17) 0.9359(12) 0.4683(12) 0.198(10) Uiso 1 1 d D
O39 O 0.2970(14) 0.9038(10) 0.5111(9) 0.097(7) Uiso 1 1 d .
N54 N 0.5402(12) 0.0704(9) 0.8092(9) 0.076(5) Uiso 1 1 d D
O40 O 0.462(3) 0.074(2) 0.8243(18) 0.24(2) Uiso 1 1 d D
O41 O 0.598(3) 0.0590(17) 0.8441(18) 0.197(16) Uiso 1 1 d .
O42 O 0.545(2) 0.1006(17) 0.7671(16) 0.217(16) Uiso 1 1 d D
N56 N 0.359(3) 0.834(2) 0.782(2) 0.162(18) Uiso 1 1 d D
O46 O 0.3988(14) 0.7945(10) 0.7419(10) 0.110(8) Uiso 1 1 d D
O47 O 0.2981(17) 0.8322(12) 0.7914(11) 0.114(9) Uiso 1 1 d D
O48 O 0.4079(17) 0.8638(12) 0.7834(12) 0.196(10) Uiso 1 1 d D
O16A O 0.724(2) 0.5614(15) 0.6017(14) 0.176(13) Uiso 1 1 d .
O17A O 0.530(2) 0.3306(15) 0.5970(15) 0.185(14) Uiso 1 1 d .
O19A O 0.476(2) 0.9388(16) 0.7654(16) 0.246(14) Uiso 1 1 d .
O20A O 0.650(2) 1.0112(17) 0.3240(16) 0.253(15) Uiso 1 1 d .
O22A O 0.220(3) 0.879(2) 0.676(2) 0.28(2) Uiso 1 1 d .
O23A O 0.489(4) 0.429(3) 0.522(3) 0.34(3) Uiso 1 1 d .
O24A O 0.783(3) 1.031(3) 0.346(2) 0.32(3) Uiso 1 1 d .
O25A O 0.526(4) 0.027(3) 0.949(3) 0.108(19) Uiso 0.40 1 d P
O25B O 0.460(2) 0.0897(14) 0.9614(14) 0.010(8) Uiso 0.30 1 d P
O25C O 0.544(2) -0.0194(17) 0.9991(17) 0.027(10) Uiso 0.30 1 d P
O26A O 0.105(4) 1.024(3) 0.662(3) 0.06(2) Uiso 0.40 1 d P
O26B O 0.068(4) 1.040(3) 0.618(3) 0.021(17) Uiso 0.30 1 d P
O26C O 0.006(4) 1.033(3) 0.568(3) 0.048(19) Uiso 0.30 1 d P
O27A O 0.351(4) 0.642(3) 0.350(3) 0.05(2) Uiso 0.40 1 d P
O27B O 0.300(4) 0.605(3) 0.376(3) 0.09(2) Uiso 0.30 1 d P
O27C O 0.667(4) 0.463(3) 0.601(3) 0.04(2) Uiso 0.30 1 d P
C37 C 0.3903(16) 0.9580(11) 0.9086(12) 0.071(8) Uiso 1 1 d D
C38 C 0.335(3) 1.017(2) 0.886(2) 0.008(18) Uiso 0.54 1 d PD
C38B C 0.352(4) 0.998(3) 0.858(3) 0.13(2) Uiso 0.46 1 d PD
N30 N -0.2420(9) 0.8811(6) 0.6834(6) 0.029(4) Uiso 1 1 d .
C1 C -0.2579(14) 0.8386(9) 1.0278(10) 0.046(6) Uiso 1 1 d .
H1A H -0.2593 0.8466 1.0673 0.055 Uiso 1 1 calc R
H1B H -0.3020 0.8221 1.0212 0.055 Uiso 1 1 calc R
C25 C -0.4977(13) 1.1366(9) 0.6070(10) 0.047(6) Uiso 1 1 d D
H25A H -0.5371 1.1443 0.5755 0.057 Uiso 1 1 calc R
H25B H -0.5285 1.1508 0.6405 0.057 Uiso 1 1 calc R
C12 C 0.3128(16) 0.4190(12) 0.6106(12) 0.078(8) Uiso 1 1 d .
H12A H 0.3331 0.4222 0.6474 0.117 Uiso 1 1 calc R
H12B H 0.3283 0.4458 0.5825 0.117 Uiso 1 1 calc R
H12C H 0.3367 0.3783 0.6014 0.117 Uiso 1 1 calc R
C27 C -0.3945(15) 1.1816(10) 0.6862(10) 0.055(7) Uiso 1 1 d .
H27A H -0.3502 1.1669 0.7143 0.082 Uiso 1 1 calc R
H27B H -0.4436 1.1744 0.7015 0.082 Uiso 1 1 calc R
H27C H -0.4059 1.2241 0.6763 0.082 Uiso 1 1 calc R
C49 C 0.1446(11) 0.4926(8) 0.9310(8) 0.026(4) Uiso 1 1 d .
H49 H 0.1603 0.4596 0.9588 0.032 Uiso 1 1 calc R
C67 C -0.1142(11) 0.8039(8) 0.7091(8) 0.027(4) Uiso 1 1 d .
C68 C -0.1772(11) 0.8323(8) 0.6684(8) 0.025(4) Uiso 1 1 d .
C73 C -0.0927(12) 0.8692(9) 0.8292(9) 0.035(5) Uiso 1 1 d .
H73 H -0.0764 0.8950 0.8500 0.042 Uiso 1 1 calc R
C109 C -0.1690(12) 1.0344(9) 0.6744(9) 0.040(5) Uiso 1 1 d .
H109 H -0.1687 1.0336 0.6351 0.048 Uiso 1 1 calc R
Pd1 Pd -0.15569(9) 0.81215(6) 0.93214(6) 0.0316(4) Uani 1 1 d .
Pd2 Pd 0.17202(9) 0.52510(6) 0.61028(6) 0.0304(4) Uani 1 1 d .
Pd3 Pd 0.15616(9) 0.55942(6) 1.16138(6) 0.0301(4) Uani 1 1 d .
Pd4 Pd 0.45746(9) 0.31507(6) 0.85366(6) 0.0316(4) Uani 1 1 d .
Pd5 Pd -0.34691(10) 1.06187(6) 0.65808(7) 0.0339(4) Uani 1 1 d .
Pd6 Pd -0.03807(9) 0.79212(6) 0.38233(6) 0.0307(4) Uani 1 1 d .
Pd7 Pd 0.23716(10) 0.93989(7) 0.89296(7) 0.0374(4) Uani 1 1 d .
Pd8 Pd 0.50938(10) 0.73474(7) 0.64379(7) 0.0354(4) Uani 1 1 d .
C2 C -0.2697(18) 0.8935(12) 0.9907(12) 0.046(8) Uiso 1 1 d .
H2A H -0.3250 0.9211 0.9962 0.055 Uiso 1 1 calc R
H2B H -0.2298 0.9122 1.0015 0.055 Uiso 1 1 calc R
C3 C -0.3277(13) 0.8687(11) 0.9079(12) 0.062(8) Uani 1 1 d .
H3A H -0.3367 0.8359 0.9320 0.093 Uiso 1 1 calc R
H3B H -0.3133 0.8567 0.8705 0.093 Uiso 1 1 calc R
H3C H -0.3776 0.9029 0.9056 0.093 Uiso 1 1 calc R
C4 C -0.2600(17) 0.9394(10) 0.8975(10) 0.061(8) Uani 1 1 d .
H4A H -0.3052 0.9728 0.9085 0.092 Uiso 1 1 calc R
H4B H -0.2666 0.9355 0.8580 0.092 Uiso 1 1 calc R
H4C H -0.2082 0.9464 0.9033 0.092 Uiso 1 1 calc R
C5 C -0.1116(15) 0.8091(12) 1.0500(10) 0.057(7) Uani 1 1 d .
H5A H -0.1130 0.8499 1.0394 0.085 Uiso 1 1 calc R
H5B H -0.0575 0.7819 1.0426 0.085 Uiso 1 1 calc R
H5C H -0.1229 0.8039 1.0899 0.085 Uiso 1 1 calc R
C6 C -0.1768(17) 0.7340(9) 1.0326(10) 0.058(8) Uani 1 1 d .
H6A H -0.1626 0.7236 1.0724 0.087 Uiso 1 1 calc R
H6B H -0.1366 0.7067 1.0108 0.087 Uiso 1 1 calc R
H6C H -0.2311 0.7314 1.0258 0.087 Uiso 1 1 calc R
C7 C 0.1904(16) 0.4182(12) 0.5590(11) 0.058(7) Uani 1 1 d .
H7A H 0.2261 0.3790 0.5498 0.070 Uiso 1 1 calc R
H7B H 0.1352 0.4157 0.5665 0.070 Uiso 1 1 calc R
C8 C 0.1864(18) 0.4632(10) 0.5113(12) 0.070(8) Uani 1 1 d .
H8A H 0.1543 0.4568 0.4805 0.083 Uiso 1 1 calc R
H8B H 0.2422 0.4584 0.4979 0.083 Uiso 1 1 calc R
C9 C 0.0613(13) 0.5453(12) 0.5172(11) 0.068(9) Uani 1 1 d .
H9A H 0.0448 0.5823 0.4923 0.102 Uiso 1 1 calc R
H9B H 0.0331 0.5516 0.5527 0.102 Uiso 1 1 calc R
H9C H 0.0470 0.5149 0.4998 0.102 Uiso 1 1 calc R
C10 C 0.1845(18) 0.5615(12) 0.4892(11) 0.073(9) Uani 1 1 d .
H10A H 0.1702 0.5592 0.4506 0.110 Uiso 1 1 calc R
H10B H 0.2440 0.5460 0.4944 0.110 Uiso 1 1 calc R
H10C H 0.1646 0.6028 0.4972 0.110 Uiso 1 1 calc R
C11 C 0.1993(18) 0.4001(9) 0.6587(11) 0.067(9) Uani 1 1 d .
H11A H 0.2299 0.3580 0.6582 0.100 Uiso 1 1 calc R
H11B H 0.1407 0.4063 0.6552 0.100 Uiso 1 1 calc R
H11C H 0.2105 0.4132 0.6939 0.100 Uiso 1 1 calc R
C13 C 0.2267(14) 0.5055(10) 1.2667(10) 0.046(6) Uani 1 1 d .
H13A H 0.2350 0.5083 1.3066 0.055 Uiso 1 1 calc R
H13B H 0.2762 0.4762 1.2535 0.055 Uiso 1 1 calc R
C14 C 0.1529(14) 0.4852(10) 1.2597(9) 0.043(6) Uani 1 1 d .
H14A H 0.1627 0.4456 1.2803 0.052 Uiso 1 1 calc R
H14B H 0.1040 0.5130 1.2751 0.052 Uiso 1 1 calc R
C15 C 0.1604(15) 0.6143(10) 1.2640(11) 0.055(7) Uani 1 1 d .
H15A H 0.1816 0.6104 1.3021 0.083 Uiso 1 1 calc R
H15B H 0.1047 0.6125 1.2652 0.083 Uiso 1 1 calc R
H15C H 0.1602 0.6522 1.2444 0.083 Uiso 1 1 calc R
C16 C 0.2909(13) 0.5733(11) 1.2248(9) 0.047(6) Uani 1 1 d .
H16A H 0.2825 0.6139 1.2082 0.071 Uiso 1 1 calc R
H16B H 0.3228 0.5455 1.1995 0.071 Uiso 1 1 calc R
H16C H 0.3204 0.5664 1.2605 0.071 Uiso 1 1 calc R
C17 C 0.0601(12) 0.4774(9) 1.1905(11) 0.044(6) Uani 1 1 d .
H17A H 0.0554 0.4427 1.2138 0.066 Uiso 1 1 calc R
H17B H 0.0538 0.4729 1.1511 0.066 Uiso 1 1 calc R
H17C H 0.0175 0.5129 1.2004 0.066 Uiso 1 1 calc R
C18 C 0.2039(12) 0.4293(8) 1.1796(9) 0.031(5) Uani 1 1 d .
H18A H 0.2025 0.3933 1.2022 0.047 Uiso 1 1 calc R
H18B H 0.2580 0.4335 1.1833 0.047 Uiso 1 1 calc R
H18C H 0.1929 0.4268 1.1404 0.047 Uiso 1 1 calc R
C19 C 0.5312(16) 0.1961(11) 0.9011(12) 0.069(9) Uani 1 1 d D
H19A H 0.5376 0.1674 0.9347 0.082 Uiso 1 1 calc R
H19B H 0.5362 0.1742 0.8680 0.082 Uiso 1 1 calc R
C20 C 0.5954(19) 0.2211(13) 0.9008(13) 0.087(9) Uani 1 1 d D
H20A H 0.6489 0.1903 0.8975 0.105 Uiso 1 1 calc R
H20B H 0.5957 0.2392 0.9357 0.105 Uiso 1 1 calc R
C21 C 0.4240(15) 0.2554(10) 0.9579(8) 0.046(6) Uani 1 1 d .
H21A H 0.3663 0.2795 0.9579 0.069 Uiso 1 1 calc R
H21B H 0.4575 0.2774 0.9711 0.069 Uiso 1 1 calc R
H21C H 0.4326 0.2188 0.9826 0.069 Uiso 1 1 calc R
C22 C 0.3893(16) 0.2181(10) 0.8769(11) 0.060(8) Uani 1 1 d .
H22A H 0.3948 0.1790 0.8962 0.091 Uiso 1 1 calc R
H22B H 0.4000 0.2148 0.8371 0.091 Uiso 1 1 calc R
H22C H 0.3338 0.2449 0.8814 0.091 Uiso 1 1 calc R
C23 C 0.6346(14) 0.3003(13) 0.8681(12) 0.068(9) Uani 1 1 d .
H23A H 0.6914 0.2743 0.8680 0.102 Uiso 1 1 calc R
H23B H 0.6206 0.3115 0.9058 0.102 Uiso 1 1 calc R
H23C H 0.6281 0.3359 0.8422 0.102 Uiso 1 1 calc R
C24 C 0.6034(17) 0.2480(12) 0.7984(11) 0.066(8) Uani 1 1 d .
H24A H 0.6196 0.2779 0.7746 0.100 Uiso 1 1 calc R
H24B H 0.5580 0.2405 0.7804 0.100 Uiso 1 1 calc R
H24C H 0.6498 0.2113 0.8039 0.100 Uiso 1 1 calc R
C26 C -0.4397(12) 1.1667(9) 0.5940(10) 0.044(6) Uani 1 1 d D
H26A H -0.4684 1.2098 0.5913 0.053 Uiso 1 1 calc R
H26B H -0.4165 1.1572 0.5570 0.053 Uiso 1 1 calc R
C28 C -0.3011(14) 1.1662(10) 0.6125(10) 0.047(6) Uani 1 1 d .
H28A H -0.3187 1.2084 0.5991 0.071 Uiso 1 1 calc R
H28B H -0.2805 1.1431 0.5811 0.071 Uiso 1 1 calc R
H28C H -0.2578 1.1574 0.6408 0.071 Uiso 1 1 calc R
C29 C -0.5064(14) 1.0450(10) 0.6515(10) 0.049(6) Uani 1 1 d .
H29A H -0.5045 1.0528 0.6904 0.073 Uiso 1 1 calc R
H29B H -0.4872 1.0022 0.6495 0.073 Uiso 1 1 calc R
H29C H -0.5626 1.0619 0.6370 0.073 Uiso 1 1 calc R
C30 C -0.4394(14) 1.0449(10) 0.5631(9) 0.041(6) Uani 1 1 d .
H30A H -0.4921 1.0521 0.5445 0.062 Uiso 1 1 calc R
H30B H -0.4117 1.0022 0.5706 0.062 Uiso 1 1 calc R
H30C H -0.4055 1.0625 0.5388 0.062 Uiso 1 1 calc R
C31 C -0.1408(14) 0.8240(11) 0.2855(8) 0.044(6) Uani 1 1 d .
H31A H -0.1926 0.8507 0.2678 0.053 Uiso 1 1 calc R
H31B H -0.1269 0.7860 0.2693 0.053 Uiso 1 1 calc R
C32 C -0.0756(14) 0.8504(10) 0.2731(10) 0.050(7) Uani 1 1 d .
H32A H -0.0639 0.8511 0.2328 0.060 Uiso 1 1 calc R
H32B H -0.0939 0.8916 0.2826 0.060 Uiso 1 1 calc R
C33 C -0.1936(14) 0.7707(10) 0.3600(10) 0.051(7) Uani 1 1 d .
H33A H -0.2500 0.7868 0.3459 0.076 Uiso 1 1 calc R
H33B H -0.1934 0.7615 0.4006 0.076 Uiso 1 1 calc R
H33C H -0.1653 0.7346 0.3429 0.076 Uiso 1 1 calc R
C34 C -0.2046(16) 0.8720(10) 0.3667(9) 0.063(9) Uani 1 1 d .
H34A H -0.2536 0.8894 0.3428 0.095 Uiso 1 1 calc R
H34B H -0.1732 0.8994 0.3651 0.095 Uiso 1 1 calc R
H34C H -0.2207 0.8645 0.4052 0.095 Uiso 1 1 calc R
C35 C 0.0393(15) 0.7603(11) 0.2781(10) 0.052(7) Uani 1 1 d .
H35A H 0.0077 0.7331 0.2850 0.078 Uiso 1 1 calc R
H35B H 0.0943 0.7415 0.2942 0.078 Uiso 1 1 calc R
H35C H 0.0429 0.7699 0.2378 0.078 Uiso 1 1 calc R
C36 C 0.0527(15) 0.8533(11) 0.3047(10) 0.055(7) Uani 1 1 d .
H36A H 0.0778 0.8548 0.2681 0.082 Uiso 1 1 calc R
H36B H 0.0954 0.8355 0.3334 0.082 Uiso 1 1 calc R
H36C H 0.0210 0.8934 0.3125 0.082 Uiso 1 1 calc R
C39 C 0.212(2) 1.0657(10) 0.8562(13) 0.106(13) Uani 1 1 d .
H39A H 0.2064 1.0699 0.8962 0.158 Uiso 1 1 calc R
H39B H 0.1594 1.0696 0.8397 0.158 Uiso 1 1 calc R
H39C H 0.2326 1.0966 0.8380 0.158 Uiso 1 1 calc R
C40 C 0.2750(17) 1.0047(10) 0.7892(10) 0.060(8) Uani 1 1 d .
H40A H 0.2867 1.0392 0.7706 0.090 Uiso 1 1 calc R
H40B H 0.2231 1.0035 0.7749 0.090 Uiso 1 1 calc R
H40C H 0.3189 0.9687 0.7819 0.090 Uiso 1 1 calc R
C41 C 0.3327(15) 0.9278(11) 0.9941(10) 0.052(7) Uani 1 1 d .
H41A H 0.3843 0.9257 1.0116 0.077 Uiso 1 1 calc R
H41B H 0.3126 0.8972 1.0130 0.077 Uiso 1 1 calc R
H41C H 0.2923 0.9668 0.9970 0.077 Uiso 1 1 calc R
C42 C 0.4023(15) 0.8575(10) 0.9318(11) 0.056(7) Uani 1 1 d .
H42A H 0.3948 0.8442 0.8959 0.084 Uiso 1 1 calc R
H42B H 0.3906 0.8310 0.9621 0.084 Uiso 1 1 calc R
H42C H 0.4588 0.8570 0.9355 0.084 Uiso 1 1 calc R
C43 C 0.6307(17) 0.7787(10) 0.6863(11) 0.058(7) Uani 1 1 d .
H43A H 0.6891 0.7714 0.6948 0.070 Uiso 1 1 calc R
H43B H 0.5976 0.8042 0.7134 0.070 Uiso 1 1 calc R
C44 C 0.6094(14) 0.8092(10) 0.6268(9) 0.044(6) Uani 1 1 d .
H44A H 0.6141 0.8493 0.6243 0.052 Uiso 1 1 calc R
H44B H 0.6480 0.7864 0.6003 0.052 Uiso 1 1 calc R
C45 C 0.4657(15) 0.8633(10) 0.6394(12) 0.057(8) Uani 1 1 d .
H45A H 0.4734 0.8560 0.6800 0.085 Uiso 1 1 calc R
H45B H 0.4101 0.8655 0.6296 0.085 Uiso 1 1 calc R
H45C H 0.4743 0.9007 0.6260 0.085 Uiso 1 1 calc R
C46 C 0.5131(15) 0.8255(10) 0.5495(9) 0.049(7) Uani 1 1 d .
H46A H 0.5297 0.8596 0.5357 0.074 Uiso 1 1 calc R
H46B H 0.4552 0.8339 0.5406 0.074 Uiso 1 1 calc R
H46C H 0.5458 0.7908 0.5318 0.074 Uiso 1 1 calc R
C47 C 0.6097(15) 0.7033(11) 0.7515(8) 0.051(7) Uani 1 1 d .
H47A H 0.6616 0.6993 0.7697 0.076 Uiso 1 1 calc R
H47B H 0.5994 0.6654 0.7568 0.076 Uiso 1 1 calc R
H47C H 0.5654 0.7334 0.7679 0.076 Uiso 1 1 calc R
C48 C 0.6825(14) 0.6739(10) 0.6673(10) 0.047(6) Uani 1 1 d .
H48A H 0.7317 0.6856 0.6654 0.071 Uiso 1 1 calc R
H48B H 0.6672 0.6686 0.6297 0.071 Uiso 1 1 calc R
H48C H 0.6932 0.6366 0.6914 0.071 Uiso 1 1 calc R
C50 C 0.0970(12) 0.5477(8) 0.9435(8) 0.030(5) Uani 1 1 d .
C51 C 0.0711(12) 0.5968(8) 0.9038(9) 0.029(5) Uani 1 1 d .
C52 C 0.0943(12) 0.5907(9) 0.8484(9) 0.034(5) Uani 1 1 d .
H52 H 0.0766 0.6233 0.8203 0.041 Uiso 1 1 calc R
C53 C 0.1444(12) 0.5350(9) 0.8355(8) 0.033(5) Uani 1 1 d .
C54 C 0.1683(11) 0.4874(8) 0.8768(8) 0.025(5) Uani 1 1 d .
C55 C 0.0209(14) 0.7416(9) 0.9478(8) 0.039(6) Uani 1 1 d .
H55 H 0.0325 0.7741 0.9606 0.047 Uiso 1 1 calc R
C56 C 0.0805(14) 0.6856(9) 0.9405(9) 0.037(6) Uani 1 1 d .
H56 H 0.1377 0.6729 0.9473 0.045 Uiso 1 1 calc R
C57 C -0.0453(12) 0.6885(8) 0.9162(7) 0.028(5) Uani 1 1 d .
H57 H -0.0879 0.6765 0.9025 0.033 Uiso 1 1 calc R
C58 C 0.2590(12) 0.5310(9) 0.7698(9) 0.036(6) Uani 1 1 d .
H58 H 0.2986 0.5335 0.7953 0.043 Uiso 1 1 calc R
C59 C 0.2672(13) 0.5268(9) 0.7150(9) 0.035(5) Uani 1 1 d .
H59 H 0.3149 0.5254 0.6944 0.042 Uiso 1 1 calc R
C60 C 0.1420(13) 0.5282(8) 0.7333(8) 0.031(5) Uani 1 1 d .
H60 H 0.0874 0.5286 0.7294 0.037 Uiso 1 1 calc R
C61 C 0.0146(12) 0.5810(8) 1.0782(8) 0.031(5) Uani 1 1 d .
H61 H -0.0266 0.5966 1.1041 0.038 Uiso 1 1 calc R
C62 C 0.0017(13) 0.5800(8) 1.0248(8) 0.034(5) Uani 1 1 d .
H62 H -0.0496 0.5938 1.0057 0.041 Uiso 1 1 calc R
C63 C 0.1335(12) 0.5400(8) 1.0429(8) 0.028(5) Uani 1 1 d .
H63 H 0.1904 0.5209 1.0388 0.033 Uiso 1 1 calc R
C64 C 0.2079(12) 0.3991(8) 0.8204(8) 0.028(5) Uani 1 1 d .
H64 H 0.1584 0.4062 0.8004 0.034 Uiso 1 1 calc R
C65 C 0.2787(13) 0.3546(9) 0.8159(8) 0.038(6) Uani 1 1 d .
H65 H 0.2876 0.3251 0.7911 0.045 Uiso 1 1 calc R
C66 C 0.2991(11) 0.4068(8) 0.8810(8) 0.027(5) Uani 1 1 d .
H66 H 0.3231 0.4199 0.9099 0.033 Uiso 1 1 calc R
C69 C -0.1716(13) 0.8136(8) 0.6177(9) 0.030(5) Uani 1 1 d .
H69 H -0.2158 0.8308 0.5917 0.037 Uiso 1 1 calc R
C70 C -0.1031(14) 0.7699(8) 0.6020(9) 0.039(6) Uani 1 1 d .
C71 C -0.0426(11) 0.7429(8) 0.6409(8) 0.023(4) Uani 1 1 d .
C72 C -0.0458(13) 0.7574(8) 0.6943(10) 0.040(6) Uani 1 1 d .
H72 H -0.0033 0.7368 0.7206 0.048 Uiso 1 1 calc R
C74 C -0.0807(13) 0.8654(9) 0.7744(9) 0.036(5) Uani 1 1 d .
H74 H -0.0548 0.8867 0.7493 0.043 Uiso 1 1 calc R
C75 C -0.1437(12) 0.8031(8) 0.8098(8) 0.030(5) Uani 1 1 d .
H75 H -0.1688 0.7732 0.8128 0.036 Uiso 1 1 calc R
C76 C 0.0952(12) 0.7104(9) 0.6017(9) 0.037(6) Uani 1 1 d .
H76 H 0.1014 0.7483 0.5941 0.045 Uiso 1 1 calc R
C77 C 0.1499(13) 0.6578(8) 0.5910(9) 0.031(5) Uani 1 1 d .
H77 H 0.2005 0.6531 0.5730 0.037 Uiso 1 1 calc R
C78 C 0.0456(12) 0.6388(9) 0.6284(9) 0.030(5) Uani 1 1 d .
H78 H 0.0091 0.6183 0.6414 0.036 Uiso 1 1 calc R
C79 C -0.3414(13) 0.9419(9) 0.7227(9) 0.039(6) Uani 1 1 d .
H79 H -0.3825 0.9586 0.7483 0.047 Uiso 1 1 calc R
C80 C -0.2959(12) 0.8842(9) 0.7271(9) 0.035(5) Uani 1 1 d .
H80 H -0.2998 0.8532 0.7537 0.042 Uiso 1 1 calc R
C81 C -0.2571(14) 0.9342(9) 0.6523(10) 0.049(6) Uani 1 1 d .
H81 H -0.2292 0.9428 0.6199 0.059 Uiso 1 1 calc R
C82 C -0.0916(11) 0.6998(8) 0.5287(8) 0.028(5) Uani 1 1 d .
H82 H -0.0976 0.6664 0.5509 0.034 Uiso 1 1 calc R
C83 C -0.0770(12) 0.7051(8) 0.4725(9) 0.032(5) Uani 1 1 d .
H83 H -0.0694 0.6752 0.4483 0.038 Uiso 1 1 calc R
C84 C -0.0877(11) 0.7917(8) 0.5021(8) 0.023(4) Uani 1 1 d .
H84 H -0.0906 0.8317 0.5032 0.027 Uiso 1 1 calc R
C85 C 0.1104(13) 0.6877(9) 1.1209(9) 0.038(6) Uani 1 1 d .
H85 H 0.0661 0.6922 1.1458 0.046 Uiso 1 1 calc R
C86 C 0.1137(14) 0.7359(9) 1.0839(9) 0.041(6) Uani 1 1 d .
H86 H 0.0704 0.7724 1.0826 0.049 Uiso 1 1 calc R
C87 C 0.1792(12) 0.7309(8) 1.0495(9) 0.034(5) Uani 1 1 d .
C88 C 0.2382(13) 0.6749(8) 1.0471(9) 0.034(5) Uani 1 1 d .
H88 H 0.2799 0.6686 1.0201 0.040 Uiso 1 1 calc R
C89 C 0.2330(13) 0.6288(11) 1.0862(9) 0.042(6) Uani 1 1 d .
H89 H 0.2759 0.5921 1.0878 0.051 Uiso 1 1 calc R
C90 C 0.1844(12) 0.7811(9) 1.0087(8) 0.032(5) Uani 1 1 d .
C91 C 0.1522(15) 0.8403(10) 1.0207(10) 0.053(7) Uani 1 1 d .
H91 H 0.1213 0.8491 1.0534 0.064 Uiso 1 1 calc R
C92 C 0.1650(15) 0.8852(10) 0.9857(9) 0.043(6) Uani 1 1 d .
H92 H 0.1438 0.9248 0.9946 0.051 Uiso 1 1 calc R
C93 C 0.2329(13) 0.8186(9) 0.9233(10) 0.041(6) Uani 1 1 d .
H93 H 0.2578 0.8118 0.8881 0.050 Uiso 1 1 calc R
C94 C 0.2231(12) 0.7719(10) 0.9578(8) 0.036(5) Uani 1 1 d .
H94 H 0.2430 0.7331 0.9467 0.043 Uiso 1 1 calc R
C95 C 0.4754(12) 0.4316(10) 0.8392(9) 0.042(6) Uani 1 1 d .
H95 H 0.4723 0.4267 0.8787 0.051 Uiso 1 1 calc R
C96 C 0.4835(12) 0.4842(9) 0.8141(9) 0.035(6) Uani 1 1 d .
H96 H 0.4906 0.5126 0.8361 0.042 Uiso 1 1 calc R
C97 C 0.4808(12) 0.4942(8) 0.7568(9) 0.027(5) Uani 1 1 d .
C98 C 0.4765(13) 0.4490(9) 0.7258(10) 0.041(6) Uani 1 1 d .
H98 H 0.4771 0.4539 0.6862 0.049 Uiso 1 1 calc R
C99 C 0.4712(11) 0.3968(9) 0.7546(9) 0.032(5) Uani 1 1 d .
H99 H 0.4671 0.3664 0.7340 0.038 Uiso 1 1 calc R
C100 C 0.4858(12) 0.5497(9) 0.7282(9) 0.033(5) Uani 1 1 d .
C101 C 0.4489(12) 0.6025(8) 0.7518(9) 0.031(5) Uani 1 1 d .
H101 H 0.4197 0.6026 0.7855 0.037 Uiso 1 1 calc R
C102 C 0.4560(13) 0.6545(10) 0.7248(9) 0.038(6) Uani 1 1 d .
H102 H 0.4301 0.6901 0.7408 0.045 Uiso 1 1 calc R
C103 C 0.5331(12) 0.6070(9) 0.6536(9) 0.033(5) Uani 1 1 d .
H103 H 0.5636 0.6083 0.6207 0.039 Uiso 1 1 calc R
C104 C 0.5257(12) 0.5531(9) 0.6773(9) 0.035(5) Uani 1 1 d .
H104 H 0.5478 0.5187 0.6587 0.042 Uiso 1 1 calc R
C105 C -0.2410(15) 1.0505(10) 0.7566(10) 0.046(6) Uani 1 1 d .
H105 H -0.2913 1.0629 0.7754 0.055 Uiso 1 1 calc R
C106 C -0.1709(14) 1.0338(9) 0.7860(10) 0.043(6) Uani 1 1 d .
H106 H -0.1735 1.0332 0.8254 0.051 Uiso 1 1 calc R
C107 C -0.0946(15) 1.0173(9) 0.7617(10) 0.043(6) Uani 1 1 d .
C108 C -0.0981(13) 1.0200(9) 0.7018(9) 0.035(5) Uani 1 1 d .
H108 H -0.0489 1.0112 0.6815 0.042 Uiso 1 1 calc R
C110 C -0.0203(14) 0.9971(10) 0.7927(11) 0.045(6) Uani 1 1 d .
C111 C 0.0507(14) 0.9572(10) 0.7731(10) 0.043(6) Uani 1 1 d .
H111 H 0.0485 0.9406 0.7394 0.051 Uiso 1 1 calc R
C112 C 0.1238(18) 0.9417(10) 0.8027(10) 0.051(7) Uani 1 1 d .
H112 H 0.1715 0.9158 0.7879 0.061 Uiso 1 1 calc R
C113 C -0.0116(15) 1.0164(10) 0.8441(11) 0.047(6) Uani 1 1 d .
H113 H -0.0582 1.0423 0.8600 0.056 Uiso 1 1 calc R
C114 C 0.0624(14) 0.9992(10) 0.8726(10) 0.048(7) Uani 1 1 d .
H114 H 0.0660 1.0136 0.9073 0.058 Uiso 1 1 calc R
C115 C 0.0771(15) 0.8229(10) 0.4460(10) 0.048(6) Uani 1 1 d .
H115 H 0.0361 0.8604 0.4393 0.058 Uiso 1 1 calc R
C116 C 0.1435(12) 0.8167(9) 0.4825(8) 0.030(5) Uani 1 1 d .
H116 H 0.1454 0.8486 0.5017 0.036 Uiso 1 1 calc R
C117 C 0.2047(12) 0.7636(9) 0.4891(9) 0.033(5) Uani 1 1 d .
C118 C 0.2013(13) 0.7169(9) 0.4588(9) 0.036(6) Uani 1 1 d .
H118 H 0.2453 0.6807 0.4609 0.044 Uiso 1 1 calc R
C119 C 0.1328(13) 0.7253(9) 0.4264(9) 0.038(6) Uani 1 1 d .
H119 H 0.1290 0.6938 0.4074 0.045 Uiso 1 1 calc R
C120 C 0.2773(12) 0.7558(8) 0.5255(8) 0.028(5) Uani 1 1 d .
C121 C 0.3587(13) 0.7222(10) 0.5141(10) 0.039(6) Uani 1 1 d .
H121 H 0.3688 0.7016 0.4819 0.047 Uiso 1 1 calc R
C122 C 0.4220(13) 0.7185(10) 0.5473(9) 0.038(6) Uani 1 1 d .
H122 H 0.4758 0.6964 0.5377 0.046 Uiso 1 1 calc R
C123 C 0.2668(13) 0.7838(9) 0.5737(9) 0.036(6) Uani 1 1 d .
H123 H 0.2141 0.8079 0.5832 0.044 Uiso 1 1 calc R
C124 C 0.3338(13) 0.7765(9) 0.6079(10) 0.037(6) Uani 1 1 d .
H124 H 0.3249 0.7938 0.6421 0.045 Uiso 1 1 calc R
N1 N -0.2601(10) 0.8845(8) 0.9317(7) 0.040(5) Uani 1 1 d .
N2 N -0.1773(10) 0.7958(7) 1.0155(7) 0.036(4) Uani 1 1 d .
N3 N 0.1470(11) 0.5265(7) 0.5270(7) 0.043(5) Uani 1 1 d .
N4 N 0.2246(12) 0.4346(7) 0.6113(9) 0.055(6) Uani 1 1 d .
N5 N 0.2137(10) 0.5648(7) 1.2338(7) 0.029(4) Uani 1 1 d .
N6 N 0.1391(9) 0.4829(6) 1.1998(6) 0.024(4) Uani 1 1 d .
N7 N 0.5789(11) 0.2685(7) 0.8500(7) 0.045(5) Uani 1 1 d .
N8 N 0.4477(9) 0.2412(7) 0.9006(7) 0.030(4) Uani 1 1 d .
N9 N -0.3702(11) 1.1509(8) 0.6366(8) 0.039(5) Uani 1 1 d .
N10 N -0.4529(10) 1.0724(7) 0.6175(7) 0.035(4) Uani 1 1 d .
N11 N -0.1523(10) 0.8138(7) 0.3462(7) 0.034(4) Uani 1 1 d .
N12 N -0.0027(11) 0.8167(7) 0.3047(7) 0.035(4) Uani 1 1 d .
N13 N 0.2698(12) 1.0085(8) 0.8484(9) 0.056(6) Uani 1 1 d .
N14 N 0.3460(10) 0.9184(7) 0.9345(7) 0.035(4) Uani 1 1 d .
N15 N 0.5265(10) 0.8133(7) 0.6124(7) 0.033(4) Uani 1 1 d .
N16 N 0.6136(10) 0.7213(7) 0.6907(8) 0.039(5) Uani 1 1 d .
N17 N -0.0554(10) 0.7415(7) 0.9336(7) 0.035(4) Uani 1 1 d .
N18 N 0.0335(9) 0.6548(7) 0.9209(7) 0.028(4) Uani 1 1 d .
N19 N 0.1960(10) 0.5250(7) 0.6934(7) 0.034(4) Uani 1 1 d .
N20 N 0.1804(10) 0.5309(6) 0.7814(6) 0.033(4) Uani 1 1 d .
N21 N 0.0979(10) 0.5558(6) 1.0911(7) 0.031(4) Uani 1 1 d .
N22 N 0.0779(10) 0.5548(7) 1.0015(7) 0.033(4) Uani 1 1 d .
N23 N 0.3371(10) 0.3589(7) 0.8535(7) 0.037(4) Uani 1 1 d .
N24 N 0.2225(9) 0.4326(6) 0.8609(7) 0.028(4) Uani 1 1 d .
N25 N -0.1316(10) 0.8309(7) 0.8509(7) 0.032(4) Uani 1 1 d .
N26 N -0.1149(10) 0.8236(7) 0.7633(7) 0.032(4) Uani 1 1 d .
N27 N 0.1221(10) 0.6143(7) 0.6095(7) 0.033(4) Uani 1 1 d .
N28 N 0.0308(9) 0.6985(7) 0.6251(7) 0.029(4) Uani 1 1 d .
N29 N -0.3222(10) 0.9736(7) 0.6778(7) 0.033(4) Uani 1 1 d .
N31 N -0.0753(10) 0.7632(7) 0.4572(6) 0.032(4) Uani 1 1 d .
N32 N -0.0957(10) 0.7544(7) 0.5461(7) 0.034(4) Uani 1 1 d .
N33 N 0.1715(9) 0.6333(7) 1.1214(7) 0.033(4) Uani 1 1 d .
N34 N 0.2080(10) 0.8732(7) 0.9385(7) 0.030(4) Uani 1 1 d .
N35 N 0.4718(9) 0.3881(6) 0.8114(6) 0.024(4) Uani 1 1 d .
N36 N 0.4970(10) 0.6574(7) 0.6776(7) 0.034(4) Uani 1 1 d .
N37 N -0.2414(9) 1.0502(6) 0.7003(6) 0.025(4) Uani 1 1 d .
N38 N 0.1291(10) 0.9623(7) 0.8513(8) 0.040(5) Uani 1 1 d .
N39 N 0.0698(9) 0.7782(6) 0.4209(7) 0.031(4) Uani 1 1 d .
N40 N 0.4099(9) 0.7464(7) 0.5951(6) 0.027(4) Uani 1 1 d .
N41 N 0.1642(19) 0.8170(13) 0.1721(11) 0.073(7) Uani 1 1 d .
O1 O 0.2050(16) 0.8463(12) 0.1525(11) 0.112(8) Uani 1 1 d .
O2 O 0.0886(14) 0.8377(9) 0.1606(9) 0.081(6) Uani 1 1 d .
O3 O 0.1910(15) 0.7622(12) 0.1964(10) 0.106(8) Uani 1 1 d .
N42 N 0.6270(16) 0.5486(12) 0.8835(12) 0.061(7) Uani 1 1 d .
O4 O 0.5883(13) 0.5843(9) 0.9161(10) 0.125(6) Uani 1 1 d D
O5 O 0.6809(13) 0.5045(9) 0.9056(9) 0.087(6) Uani 1 1 d D
O6 O 0.6055(10) 0.5622(8) 0.8335(8) 0.058(5) Uani 1 1 d D
N43 N 0.2868(14) 0.5944(10) 0.9088(10) 0.051(6) Uani 1 1 d .
O7 O 0.3367(13) 0.5615(9) 0.8799(9) 0.074(6) Uani 1 1 d .
O8 O 0.2582(12) 0.6496(9) 0.8947(8) 0.079(6) Uani 1 1 d .
O9 O 0.2676(12) 0.5751(9) 0.9548(9) 0.079(6) Uani 1 1 d .
N44 N 0.8756(12) 0.6750(9) 0.7532(9) 0.040(5) Uani 1 1 d .
O10 O 0.8025(9) 0.7114(6) 0.7578(6) 0.043(4) Uani 1 1 d .
O11 O 0.9278(9) 0.6694(6) 0.7900(6) 0.039(4) Uani 1 1 d .
O12 O 0.8933(10) 0.6446(8) 0.7136(8) 0.058(5) Uani 1 1 d .
N45 N 0.1637(17) 0.7098(12) 0.7542(12) 0.082(8) Uani 1 1 d D
O13 O 0.229(2) 0.7109(15) 0.7184(15) 0.171(13) Uani 1 1 d D
O14 O 0.1389(18) 0.7541(13) 0.7951(13) 0.150(11) Uani 1 1 d D
O15 O 0.1261(11) 0.6725(8) 0.7476(7) 0.063(5) Uani 1 1 d .
N46 N 0.0230(18) 0.8729(12) 0.6355(13) 0.067(7) Uani 1 1 d .
O16 O 0.0656(18) 0.8594(12) 0.6771(13) 0.121(9) Uani 1 1 d .
O17 O 0.0479(11) 0.8531(8) 0.5894(9) 0.072(5) Uani 1 1 d .
O18 O -0.0493(14) 0.9058(9) 0.6386(9) 0.080(6) Uani 1 1 d .
N47 N 0.6837(15) 0.8601(12) 0.4981(11) 0.060(6) Uani 1 1 d .
O19 O 0.7208(11) 0.8059(8) 0.5073(7) 0.062(5) Uani 1 1 d .
O20 O 0.6812(10) 0.8948(8) 0.5344(8) 0.054(4) Uani 1 1 d .
O21 O 0.6466(12) 0.8815(8) 0.4512(9) 0.072(6) Uani 1 1 d .
N48 N -0.088(2) 0.9517(14) 0.9785(14) 0.082(8) Uani 1 1 d D
O22 O -0.1345(11) 0.9636(8) 1.0164(8) 0.059(5) Uani 1 1 d .
O24B O -0.028(3) 0.9765(18) 0.9851(17) 0.079(12) Uani 0.50 1 d P
O23 O -0.0588(11) 0.9072(9) 0.9553(8) 0.062(5) Uani 1 1 d D
O24 O -0.125(2) 0.9990(18) 0.9383(18) 0.082(12) Uani 0.50 1 d P
N50 N 0.9390(13) 0.5248(9) 0.6253(9) 0.045(5) Uani 1 1 d .
O28 O 1.0070(10) 0.5138(7) 0.6511(7) 0.052(4) Uani 1 1 d .
O29 O 0.9082(10) 0.4839(8) 0.6194(7) 0.059(5) Uani 1 1 d .
O30 O 0.8998(11) 0.5778(8) 0.6034(7) 0.063(5) Uani 1 1 d .
N51 N 0.7846(11) 0.6384(8) 0.9532(8) 0.033(4) Uani 1 1 d .
O31 O 0.8505(9) 0.5974(6) 0.9485(6) 0.042(4) Uani 1 1 d .
O32 O 0.7441(10) 0.6343(7) 0.9951(8) 0.059(5) Uani 1 1 d .
O33 O 0.7661(9) 0.6810(6) 0.9181(6) 0.044(4) Uani 1 1 d .
N52 N 0.4078(16) 0.2719(12) 0.6956(13) 0.057(7) Uani 1 1 d D
O34 O 0.4142(14) 0.2661(10) 0.7447(12) 0.092(7) Uani 1 1 d D
O35 O 0.4393(19) 0.3036(14) 0.6689(13) 0.136(10) Uani 1 1 d .
O36 O 0.3749(16) 0.2439(12) 0.6703(11) 0.107(8) Uani 1 1 d .
N55 N 0.0691(14) 0.3361(11) 0.7830(10) 0.046(6) Uani 1 1 d .
O43 O 0.0268(13) 0.3882(10) 0.7839(9) 0.086(6) Uani 1 1 d .
O44 O 0.0711(13) 0.3011(10) 0.8236(10) 0.093(7) Uani 1 1 d .
O45 O 0.1111(13) 0.3203(9) 0.7431(10) 0.082(6) Uani 1 1 d .
O1A O 0.2219(9) 0.2044(7) 0.8340(7) 0.052(4) Uani 1 1 d .
O2A O 0.6000(10) 0.7562(7) 0.8990(7) 0.061(5) Uani 1 1 d .
O3A O 0.5672(15) 0.8447(11) 0.8065(10) 0.109(8) Uani 1 1 d .
O4A O 0.4892(10) 0.6953(8) 0.8897(7) 0.064(5) Uani 1 1 d .
O5A O 0.6640(12) 0.7295(8) 0.4501(8) 0.080(6) Uani 1 1 d .
O6A O 0.3451(11) 0.1513(8) 0.7547(8) 0.076(6) Uani 1 1 d .
O7A O 0.3940(12) 0.4583(8) 0.9701(8) 0.079(6) Uani 1 1 d .
O8A O 1.0108(11) 0.3676(8) 0.6372(8) 0.075(6) Uani 1 1 d .
O9A O 0.5829(11) 0.3060(8) 1.0055(8) 0.071(6) Uani 1 1 d .
O10A O 0.5623(14) 0.4268(10) 0.9644(10) 0.103(8) Uani 1 1 d .
O11A O 0.6196(12) 0.6570(9) 0.5348(9) 0.088(6) Uani 1 1 d .
O12A O -0.0842(13) 0.9217(9) 0.5115(9) 0.091(7) Uani 1 1 d .
O13A O 0.3528(14) 0.7083(10) 0.8331(10) 0.101(7) Uani 1 1 d .
O14A O 0.2374(16) 0.7444(12) 0.3128(12) 0.128(9) Uani 1 1 d .
O15A O 0.6426(17) 1.0022(12) 0.4326(12) 0.131(10) Uani 1 1 d .

loop_
_atom_site_aniso_label
_atom_site_aniso_U_11
_atom_site_aniso_U_22
_atom_site_aniso_U_33
_atom_site_aniso_U_23
_atom_site_aniso_U_13
_atom_site_aniso_U_12
Pd1 0.0370(10) 0.0267(8) 0.0238(9) -0.0114(7) 0.0001(7) 0.0026(7)
Pd2 0.0365(9) 0.0210(8) 0.0232(9) -0.0052(6) 0.0003(7) 0.0060(7)
Pd3 0.0349(9) 0.0256(8) 0.0223(9) -0.0071(6) -0.0003(7) 0.0018(7)
Pd4 0.0364(10) 0.0229(8) 0.0278(9) -0.0077(7) -0.0022(7) 0.0024(7)
Pd5 0.0395(10) 0.0245(8) 0.0249(9) -0.0091(7) 0.0000(7) 0.0090(7)
Pd6 0.0339(9) 0.0254(8) 0.0239(9) -0.0035(7) -0.0003(7) 0.0030(7)
Pd7 0.0424(10) 0.0236(8) 0.0389(11) -0.0005(7) -0.0080(8) -0.0012(7)
Pd8 0.0368(10) 0.0285(8) 0.0321(10) 0.0011(7) -0.0029(7) 0.0001(7)
C3 0.023(13) 0.059(17) 0.10(2) -0.022(15) -0.002(13) 0.002(12)
C4 0.08(2) 0.045(14) 0.047(17) -0.003(12) -0.006(14) 0.003(14)
C5 0.070(18) 0.077(19) 0.022(15) -0.004(13) 0.007(12) -0.024(15)
C6 0.10(2) 0.040(13) 0.033(15) -0.017(11) 0.028(14) -0.015(14)
C7 0.078(18) 0.049(17) 0.042(19) -0.017(14) -0.006(14) -0.008(14)
C8 0.08(2) 0.048(15) 0.07(2) -0.012(14) -0.023(16) -0.002(15)
C9 0.040(14) 0.09(2) 0.06(2) -0.044(16) -0.004(13) 0.017(14)
C10 0.11(2) 0.09(2) 0.036(17) -0.023(15) 0.014(16) -0.050(19)
C11 0.11(2) 0.019(12) 0.055(18) -0.001(11) 0.021(16) -0.007(14)
C13 0.057(15) 0.028(14) 0.040(16) -0.007(12) -0.004(12) 0.005(12)
C14 0.059(15) 0.032(14) 0.027(16) 0.011(11) -0.001(11) -0.003(12)
C15 0.050(16) 0.046(15) 0.06(2) -0.031(14) 0.020(14) -0.002(13)
C16 0.048(15) 0.053(16) 0.028(14) -0.015(12) -0.016(11) 0.007(12)
C17 0.023(12) 0.032(12) 0.069(18) 0.008(12) 0.001(11) -0.003(10)
C18 0.025(12) 0.022(10) 0.038(14) 0.006(9) -0.005(10) 0.003(9)
C19 0.08(2) 0.043(15) 0.06(2) 0.011(14) 0.024(15) 0.004(15)
C20 0.04(2) 0.06(2) 0.14(2) -0.002(18) 0.000(18) 0.013(19)
C21 0.068(18) 0.057(15) 0.013(12) -0.006(10) 0.000(11) -0.018(14)
C22 0.08(2) 0.042(15) 0.058(19) 0.009(13) -0.002(15) -0.029(15)
C23 0.031(15) 0.11(2) 0.07(2) -0.043(18) 0.017(13) -0.022(16)
C24 0.06(2) 0.073(19) 0.06(2) -0.038(16) 0.001(15) -0.005(16)
C26 0.030(13) 0.028(12) 0.059(17) -0.016(11) -0.015(11) 0.016(10)
C28 0.065(15) 0.027(14) 0.039(16) -0.002(12) -0.013(12) 0.001(12)
C29 0.043(15) 0.046(14) 0.041(16) -0.008(12) -0.008(12) 0.010(12)
C30 0.041(15) 0.042(14) 0.035(16) -0.025(11) 0.004(11) 0.001(12)
C31 0.044(15) 0.052(15) 0.019(12) 0.003(11) -0.010(10) 0.007(12)
C32 0.048(15) 0.045(14) 0.040(16) -0.002(12) -0.005(12) 0.009(12)
C33 0.044(15) 0.063(16) 0.038(16) 0.011(12) -0.019(12) -0.012(13)
C34 0.077(19) 0.044(14) 0.023(14) 0.000(11) -0.006(12) 0.041(13)
C35 0.051(16) 0.065(17) 0.030(15) -0.018(12) 0.000(12) -0.003(13)
C36 0.067(18) 0.055(16) 0.040(16) -0.013(13) 0.012(13) -0.016(14)
C39 0.22(4) 0.026(14) 0.07(2) -0.022(13) 0.05(2) -0.025(19)
C40 0.09(2) 0.036(14) 0.052(17) -0.028(12) 0.020(15) -0.020(15)
C41 0.072(16) 0.035(15) 0.038(18) -0.016(13) 0.000(13) 0.001(13)
C42 0.045(17) 0.036(16) 0.069(19) -0.022(14) -0.012(14) 0.017(14)
C43 0.07(2) 0.031(13) 0.065(19) 0.003(12) -0.010(15) -0.009(13)
C44 0.056(16) 0.043(15) 0.037(15) -0.002(12) -0.007(12) -0.024(13)
C45 0.056(17) 0.040(14) 0.08(2) -0.015(13) 0.018(15) -0.015(12)
C46 0.067(18) 0.050(15) 0.027(13) -0.009(11) 0.004(12) -0.013(14)
C47 0.057(17) 0.073(18) 0.023(13) 0.012(12) -0.017(11) -0.026(14)
C48 0.037(15) 0.046(14) 0.045(16) -0.006(12) -0.006(12) 0.005(12)
C50 0.045(13) 0.020(10) 0.015(11) -0.002(8) 0.012(9) 0.002(9)
C51 0.027(12) 0.017(11) 0.030(13) -0.007(9) -0.009(9) 0.011(10)
C52 0.043(13) 0.025(11) 0.029(14) -0.005(10) -0.001(10) -0.005(10)
C53 0.030(12) 0.039(13) 0.023(12) 0.005(10) -0.012(9) -0.004(10)
C54 0.020(11) 0.015(9) 0.035(13) -0.015(9) -0.003(9) 0.006(8)
C55 0.064(16) 0.035(13) 0.021(12) -0.010(10) 0.009(11) -0.016(12)
C56 0.029(14) 0.041(13) 0.037(14) -0.003(10) 0.016(11) -0.008(11)
C57 0.026(12) 0.033(11) 0.011(10) -0.001(8) -0.002(8) 0.007(9)
C58 0.022(12) 0.039(12) 0.031(14) 0.011(10) 0.004(10) 0.008(10)
C59 0.026(13) 0.025(12) 0.041(14) -0.007(10) 0.013(10) 0.010(10)
C60 0.031(13) 0.020(10) 0.029(12) 0.008(9) 0.002(10) 0.005(9)
C61 0.042(13) 0.023(10) 0.014(12) 0.000(8) 0.013(9) 0.010(9)
C62 0.035(14) 0.033(12) 0.022(13) 0.008(9) -0.003(10) 0.001(10)
C63 0.033(12) 0.021(11) 0.024(12) -0.001(9) -0.014(9) -0.002(9)
C64 0.028(12) 0.025(10) 0.027(12) -0.008(9) -0.008(9) -0.001(9)
C65 0.051(15) 0.029(12) 0.020(12) -0.003(9) -0.007(10) 0.007(11)
C66 0.027(12) 0.022(11) 0.025(12) -0.011(9) 0.001(9) 0.006(9)
C69 0.032(13) 0.028(11) 0.037(14) -0.010(10) 0.011(10) -0.015(10)
C70 0.054(15) 0.016(10) 0.036(14) 0.002(9) -0.006(11) 0.002(10)
C71 0.021(11) 0.027(11) 0.018(12) -0.011(9) -0.001(8) -0.003(9)
C72 0.038(14) 0.023(11) 0.044(16) 0.006(10) 0.004(11) 0.008(10)
C74 0.054(13) 0.031(12) 0.023(14) 0.003(10) -0.001(10) -0.016(10)
C75 0.038(12) 0.026(11) 0.021(13) -0.009(9) -0.004(9) -0.002(10)
C76 0.038(13) 0.026(12) 0.045(15) -0.009(10) -0.004(11) -0.005(10)
C77 0.029(12) 0.035(12) 0.026(13) -0.012(10) 0.009(10) -0.005(10)
C78 0.040(12) 0.028(11) 0.021(13) -0.008(10) -0.002(10) -0.006(10)
C79 0.046(14) 0.032(12) 0.022(13) -0.005(10) 0.003(10) 0.012(10)
C80 0.047(13) 0.028(12) 0.025(14) -0.005(10) 0.009(10) -0.004(11)
C81 0.046(15) 0.040(13) 0.043(16) -0.001(11) -0.001(12) 0.010(11)
C82 0.033(12) 0.025(11) 0.026(13) -0.015(9) 0.000(9) -0.003(9)
C83 0.039(13) 0.022(11) 0.034(14) -0.005(9) -0.010(10) -0.010(10)
C84 0.016(11) 0.023(10) 0.022(11) -0.004(8) -0.006(8) 0.004(9)
C85 0.054(14) 0.022(13) 0.034(14) -0.011(11) 0.006(11) -0.002(11)
C86 0.043(15) 0.028(12) 0.039(14) -0.001(10) -0.014(11) 0.006(11)
C87 0.025(12) 0.026(11) 0.045(15) -0.002(10) -0.009(10) -0.002(10)
C88 0.032(13) 0.032(11) 0.036(14) -0.007(10) 0.002(10) -0.008(10)
C89 0.031(13) 0.055(15) 0.035(14) 0.011(12) -0.010(10) -0.011(12)
C90 0.038(13) 0.036(13) 0.022(12) -0.016(10) -0.006(10) -0.006(10)
C91 0.058(17) 0.042(13) 0.042(16) -0.003(12) -0.002(12) 0.008(12)
C92 0.077(18) 0.032(13) 0.021(13) -0.002(10) -0.005(11) -0.020(13)
C93 0.039(14) 0.025(13) 0.051(15) 0.002(11) -0.008(11) 0.000(11)
C94 0.044(13) 0.044(14) 0.018(12) -0.007(10) -0.002(9) -0.010(11)
C95 0.038(13) 0.076(17) 0.009(12) -0.014(11) -0.001(9) -0.011(12)
C96 0.029(12) 0.030(12) 0.029(14) 0.003(10) -0.008(10) 0.010(10)
C97 0.017(12) 0.021(11) 0.037(13) -0.007(9) -0.006(9) 0.006(9)
C98 0.034(14) 0.027(13) 0.045(15) -0.005(11) 0.002(11) 0.013(11)
C99 0.030(12) 0.035(12) 0.027(13) -0.007(10) -0.009(9) -0.004(10)
C100 0.016(13) 0.044(12) 0.041(14) -0.001(10) -0.007(10) -0.015(10)
C101 0.026(12) 0.030(11) 0.025(13) -0.007(10) 0.003(9) 0.008(9)
C102 0.049(14) 0.034(13) 0.019(15) -0.008(11) 0.000(11) 0.003(11)
C103 0.027(12) 0.051(13) 0.024(13) -0.006(10) -0.006(9) -0.016(10)
C104 0.056(13) 0.029(12) 0.021(14) -0.008(10) 0.004(10) -0.014(10)
C105 0.043(16) 0.053(15) 0.041(15) -0.025(12) 0.008(12) -0.006(13)
C106 0.051(16) 0.044(13) 0.034(16) -0.013(11) 0.000(13) -0.014(12)
C107 0.052(16) 0.034(12) 0.047(17) 0.001(11) -0.003(13) -0.022(12)
C108 0.022(13) 0.013(12) 0.062(14) 0.000(10) 0.005(10) 0.005(10)
C110 0.047(15) 0.033(13) 0.051(18) -0.003(12) -0.014(13) -0.007(11)
C111 0.033(15) 0.025(14) 0.056(16) -0.008(12) 0.002(12) 0.011(12)
C112 0.08(2) 0.039(14) 0.029(15) -0.006(11) -0.007(14) -0.019(15)
C113 0.038(16) 0.033(13) 0.069(19) -0.018(13) 0.004(13) -0.008(12)
C114 0.055(16) 0.042(14) 0.029(15) -0.013(11) -0.005(12) 0.011(12)
C115 0.052(16) 0.038(14) 0.050(16) -0.011(12) -0.017(12) -0.003(12)
C116 0.031(12) 0.025(11) 0.032(13) -0.007(9) -0.009(9) -0.005(10)
C117 0.025(12) 0.033(12) 0.040(14) 0.006(10) 0.001(10) -0.010(10)
C118 0.029(13) 0.028(12) 0.045(15) 0.006(11) 0.000(11) -0.002(10)
C119 0.042(14) 0.022(11) 0.042(15) -0.011(10) -0.001(11) 0.001(10)
C120 0.018(12) 0.034(11) 0.035(13) -0.003(9) 0.005(9) -0.014(9)
C121 0.032(13) 0.046(14) 0.042(16) -0.015(11) 0.008(11) -0.014(11)
C122 0.020(13) 0.055(14) 0.033(13) 0.010(11) -0.002(10) -0.007(11)
C123 0.029(14) 0.033(12) 0.033(14) 0.002(10) 0.003(11) 0.005(10)
C124 0.040(13) 0.032(12) 0.036(15) -0.004(10) -0.001(11) -0.006(10)
N1 0.019(9) 0.056(12) 0.037(12) -0.020(9) 0.000(8) 0.003(9)
N2 0.041(11) 0.041(10) 0.023(10) -0.010(8) 0.001(8) -0.008(9)
N3 0.057(13) 0.027(10) 0.029(11) -0.006(8) -0.001(9) 0.008(9)
N4 0.068(15) 0.018(9) 0.067(15) -0.010(9) 0.008(11) 0.005(9)
N5 0.034(10) 0.034(9) 0.028(10) -0.018(8) 0.005(8) -0.018(8)
N6 0.026(9) 0.025(8) 0.016(9) -0.010(7) 0.001(7) -0.002(7)
N7 0.053(12) 0.036(10) 0.028(11) -0.002(8) 0.007(9) 0.009(9)
N8 0.019(9) 0.026(9) 0.039(11) 0.001(8) -0.002(8) 0.000(7)
N9 0.063(11) 0.032(11) 0.014(12) -0.009(9) -0.008(9) -0.001(9)
N10 0.041(10) 0.018(10) 0.031(11) 0.006(8) -0.008(8) 0.009(8)
N11 0.033(10) 0.032(10) 0.027(10) 0.004(8) 0.007(8) -0.001(8)
N12 0.063(13) 0.030(9) 0.015(9) -0.002(7) -0.009(8) -0.018(9)
N13 0.070(14) 0.030(10) 0.072(16) 0.016(10) -0.009(12) -0.029(10)
N14 0.031(10) 0.021(9) 0.043(12) -0.006(8) -0.011(8) 0.005(8)
N15 0.038(11) 0.040(10) 0.024(10) 0.003(8) -0.011(8) -0.018(9)
N16 0.043(11) 0.017(9) 0.051(13) -0.006(8) -0.004(9) -0.003(8)
N17 0.040(11) 0.018(8) 0.039(11) -0.001(8) -0.001(8) 0.001(8)
N18 0.035(10) 0.037(9) 0.010(10) -0.005(7) -0.006(7) -0.007(8)
N19 0.046(10) 0.012(10) 0.034(11) -0.008(8) 0.007(8) 0.006(8)
N20 0.052(11) 0.019(8) 0.013(9) 0.006(7) 0.003(8) 0.006(8)
N21 0.045(11) 0.019(8) 0.024(10) -0.005(7) -0.001(8) -0.001(8)
N22 0.034(10) 0.028(9) 0.024(10) 0.001(7) -0.004(8) 0.005(8)
N23 0.048(11) 0.014(10) 0.038(11) -0.005(8) -0.004(8) 0.007(9)
N24 0.030(9) 0.021(9) 0.028(10) -0.002(7) 0.001(7) -0.003(8)
N25 0.040(10) 0.021(9) 0.025(11) -0.015(8) 0.005(8) 0.008(8)
N26 0.052(12) 0.024(9) 0.021(10) 0.000(7) -0.006(8) -0.012(8)
N27 0.038(10) 0.026(9) 0.024(10) -0.009(7) 0.008(8) 0.006(8)
N28 0.042(10) 0.026(9) 0.017(10) -0.010(8) 0.000(8) -0.004(8)
N29 0.038(10) 0.027(10) 0.026(11) -0.009(8) 0.001(8) 0.002(8)
N31 0.037(10) 0.028(9) 0.020(10) 0.003(7) 0.000(7) 0.001(8)
N32 0.056(10) 0.021(10) 0.010(11) -0.004(8) 0.000(8) 0.008(8)
N33 0.027(10) 0.044(10) 0.031(11) -0.002(8) -0.004(8) -0.019(8)
N34 0.030(10) 0.032(9) 0.028(11) -0.010(8) 0.001(8) -0.007(8)
N35 0.015(9) 0.025(8) 0.034(10) -0.011(7) -0.004(7) -0.006(7)
N36 0.032(10) 0.026(9) 0.042(12) -0.003(8) 0.005(8) -0.007(8)
N37 0.029(10) 0.019(8) 0.020(9) -0.004(7) -0.002(7) 0.004(7)
N38 0.034(11) 0.023(9) 0.053(13) 0.005(9) -0.013(9) 0.003(8)
N39 0.027(9) 0.014(8) 0.042(11) -0.002(7) -0.009(8) 0.005(7)
N40 0.030(10) 0.034(9) 0.016(9) 0.010(7) -0.007(7) -0.011(8)
N41 0.02(2) 0.11(2) 0.07(2) -0.026(15) 0.019(15) 0.001(17)
O1 0.10(2) 0.13(2) 0.12(2) -0.051(16) 0.034(16) -0.042(17)
O2 0.104(16) 0.070(15) 0.053(16) -0.010(12) 0.030(12) -0.008(13)
O3 0.097(19) 0.09(2) 0.11(2) -0.003(16) 0.007(15) -0.003(16)
N42 0.057(18) 0.073(18) 0.04(2) -0.035(16) 0.019(16) -0.002(15)
O4 0.139(16) 0.112(15) 0.075(18) -0.018(13) 0.018(13) 0.030(13)
O5 0.055(16) 0.050(16) 0.126(17) -0.002(13) 0.010(13) 0.021(13)
O6 0.054(12) 0.074(11) 0.050(13) -0.021(10) -0.002(10) -0.021(9)
N43 0.046(15) 0.038(15) 0.055(16) -0.020(13) 0.010(12) 0.006(12)
O7 0.068(14) 0.073(14) 0.069(16) -0.043(12) -0.003(12) 0.008(12)
O8 0.064(14) 0.062(15) 0.099(15) -0.015(12) 0.025(11) -0.002(12)
O9 0.076(15) 0.076(14) 0.071(16) -0.021(12) 0.032(12) -0.003(12)
N44 0.050(14) 0.032(12) 0.034(14) -0.002(10) -0.001(11) -0.008(11)
O10 0.042(10) 0.030(9) 0.044(10) 0.001(7) -0.003(8) 0.004(8)
O11 0.038(10) 0.030(9) 0.039(10) -0.007(7) -0.009(8) 0.004(8)
O12 0.073(12) 0.055(11) 0.035(13) -0.023(10) 0.003(10) 0.000(10)
N45 0.05(2) 0.10(2) 0.08(2) 0.004(16) 0.002(16) 0.013(17)
O13 0.15(3) 0.21(3) 0.17(3) -0.07(2) 0.04(3) -0.06(3)
O14 0.17(3) 0.12(3) 0.14(3) -0.05(2) 0.02(2) -0.01(2)
O15 0.058(12) 0.058(12) 0.068(13) 0.008(9) -0.009(9) -0.014(10)
N46 0.07(2) 0.039(18) 0.07(2) 0.000(15) 0.015(16) 0.002(16)
O16 0.14(2) 0.15(2) 0.07(3) 0.005(19) -0.007(18) -0.058(18)
O17 0.106(13) 0.037(13) 0.053(15) -0.017(11) 0.026(11) 0.005(10)
O18 0.100(16) 0.048(14) 0.091(16) -0.038(12) 0.047(12) -0.017(13)
N47 0.054(17) 0.079(18) 0.05(2) -0.002(15) 0.008(14) -0.019(14)
O19 0.049(12) 0.056(13) 0.062(13) -0.012(10) -0.006(10) 0.011(10)
O20 0.054(11) 0.048(11) 0.051(12) -0.004(9) -0.016(9) -0.004(9)
O21 0.067(14) 0.115(13) 0.025(15) 0.008(11) -0.008(11) -0.023(11)
N48 0.11(2) 0.07(2) 0.09(3) -0.02(2) 0.029(19) -0.05(2)
O22 0.054(13) 0.073(12) 0.059(13) -0.031(10) 0.021(10) -0.029(10)
O24B 0.09(3) 0.07(3) 0.08(3) -0.03(2) 0.01(2) -0.03(2)
O23 0.080(13) 0.046(13) 0.057(14) -0.037(11) 0.019(10) -0.006(11)
O24 0.11(3) 0.06(3) 0.08(3) 0.00(2) -0.01(2) -0.04(2)
N50 0.063(14) 0.051(13) 0.019(14) -0.012(11) 0.012(11) -0.013(12)
O28 0.041(11) 0.049(10) 0.059(11) -0.003(8) 0.012(9) -0.005(9)
O29 0.082(12) 0.049(11) 0.055(12) -0.012(9) 0.001(9) -0.029(10)
O30 0.080(12) 0.050(12) 0.055(13) -0.005(10) -0.005(10) -0.013(10)
N51 0.037(11) 0.027(10) 0.025(12) 0.002(9) -0.009(9) 0.001(9)
O31 0.050(10) 0.032(9) 0.033(10) 0.000(7) -0.004(7) -0.001(8)
O32 0.083(12) 0.039(11) 0.046(13) 0.001(9) 0.018(10) -0.008(9)
O33 0.036(10) 0.033(9) 0.046(10) 0.003(8) 0.001(8) 0.012(8)
N52 0.043(18) 0.059(17) 0.06(2) 0.000(16) -0.007(15) -0.001(14)
O34 0.096(18) 0.109(17) 0.04(2) -0.049(16) 0.011(15) 0.021(14)
O35 0.17(3) 0.10(3) 0.13(3) 0.00(2) 0.00(2) -0.03(2)
O36 0.08(2) 0.10(2) 0.13(2) -0.053(16) -0.020(16) -0.010(17)
N55 0.041(15) 0.041(15) 0.052(16) -0.023(13) 0.007(12) -0.003(12)
O43 0.053(16) 0.055(17) 0.131(17) -0.044(13) -0.003(13) 0.022(14)
O44 0.085(17) 0.123(17) 0.043(18) 0.024(14) 0.010(13) -0.005(14)
O45 0.102(15) 0.049(15) 0.079(17) -0.021(12) 0.035(13) 0.000(12)
O1A 0.059(10) 0.055(10) 0.040(11) -0.005(8) 0.002(8) -0.015(8)
O2A 0.066(12) 0.052(11) 0.056(13) -0.004(9) 0.003(9) -0.006(9)
O3A 0.215(19) 0.095(19) 0.03(2) -0.007(15) 0.011(15) -0.070(16)
O4A 0.061(12) 0.061(12) 0.070(13) -0.019(10) 0.008(10) -0.016(10)
O5A 0.095(14) 0.059(14) 0.070(15) -0.005(11) 0.004(11) -0.006(11)
O6A 0.084(14) 0.109(13) 0.039(15) -0.013(11) 0.006(11) -0.036(11)
O7A 0.087(14) 0.076(14) 0.054(15) -0.009(11) -0.002(11) 0.000(11)
O8A 0.110(14) 0.066(13) 0.042(15) -0.025(11) 0.024(11) -0.013(11)
O9A 0.069(13) 0.087(13) 0.057(14) -0.041(11) -0.012(10) -0.014(11)
O10A 0.111(19) 0.128(18) 0.06(2) -0.023(15) 0.009(15) -0.017(15)
O11A 0.075(15) 0.104(15) 0.053(17) 0.002(12) 0.020(12) 0.009(12)
O12A 0.105(16) 0.047(15) 0.103(17) -0.024(12) 0.007(12) 0.003(13)
O13A 0.100(18) 0.107(17) 0.081(19) -0.010(14) -0.010(14) -0.015(14)
O14A 0.14(2) 0.14(2) 0.11(2) -0.059(18) 0.027(18) -0.038(18)
O15A 0.19(2) 0.08(2) 0.11(3) 0.014(19) -0.020(18) -0.029(19)

loop_
_atom_type_symbol
_atom_type_description
_atom_type_scat_dispersion_real
_atom_type_scat_dispersion_imag
_atom_type_scat_source
C C 0.0033 0.0016 'International Tables Vol C Tables 4.2.6.8 and 6.1.1.4'
H H 0.0000 0.0000 'International Tables Vol C Tables 4.2.6.8 and 6.1.1.4'
N N 0.0061 0.0033 'International Tables Vol C Tables 4.2.6.8 and 6.1.1.4'
O O 0.0106 0.0060 'International Tables Vol C Tables 4.2.6.8 and 6.1.1.4'
Pd Pd -0.9988 1.0072 'International Tables Vol C Tables 4.2.6.8 and 6.1.1.4'

loop_
_geom_angle_atom_site_label_1
_geom_angle_atom_site_label_2
_geom_angle_atom_site_label_3
_geom_angle
_geom_angle_site_symmetry_1
_geom_angle_site_symmetry_3
O25 N49 O26 124(4) . .
O25 N49 O27 124(4) . .
O26 N49 O27 108(3) . .
O37 N53 O39 133(4) . .
O37 N53 O38 109(3) . .
O39 N53 O38 118(3) . .
O42 N54 O41 116(3) . .
O42 N54 O40 115(3) . .
O41 N54 O40 123(3) . .
O47 N56 O48 146(6) . .
O47 N56 O46 112(4) . .
O48 N56 O46 100(3) . .
O25C O25A O25B 113(4) . .
O25C O25A O25C 54(3) . 2_657
O25B O25A O25C 67(3) . 2_657
O25A O25C O25C 71(4) . 2_657
O25A O25C O25A 126(3) . 2_657
O25C O25C O25A 54(3) 2_657 2_657
O26A O26B O26C 152(6) . .
O27A O27B O27C 127(6) . 2_666
C38B C37 N14 117(3) . .
C38 C37 N14 113(3) . .
C37 C38 N13 108(4) . .
C37 C38B N13 117(5) . .
C81 N30 C80 111.7(13) . .
C81 N30 C68 118.9(13) . .
C80 N30 C68 129.4(13) . .
N2 C1 C2 108(2) . .
N2 C1 H1A 110.1 . .
C2 C1 H1A 110.1 . .
N2 C1 H1B 110.1 . .
C2 C1 H1B 110.1 . .
H1A C1 H1B 108.4 . .
C26 C25 N10 108.3(17) . .
C26 C25 H25A 110.0 . .
N10 C25 H25A 110.0 . .
C26 C25 H25B 110.0 . .
N10 C25 H25B 110.0 . .
H25A C25 H25B 108.4 . .
N4 C12 H12A 109.5 . .
N4 C12 H12B 109.5 . .
H12A C12 H12B 109.5 . .
N4 C12 H12C 109.5 . .
H12A C12 H12C 109.5 . .
H12B C12 H12C 109.5 . .
N9 C27 H27A 109.5 . .
N9 C27 H27B 109.5 . .
H27A C27 H27B 109.5 . .
N9 C27 H27C 109.5 . .
H27A C27 H27C 109.5 . .
H27B C27 H27C 109.5 . .
C54 C49 C50 117.0(17) . .
C54 C49 H49 121.5 . .
C50 C49 H49 121.5 . .
C72 C67 C68 118.8(19) . .
C72 C67 N26 118.7(17) . .
C68 C67 N26 122.4(16) . .
C69 C68 N30 122.9(17) . .
C69 C68 C67 119.8(19) . .
N30 C68 C67 117.3(17) . .
N25 C73 C74 110.6(18) . .
N25 C73 H73 124.7 . .
C74 C73 H73 124.7 . .
C108 C109 N37 123(2) . .
C108 C109 H109 118.7 . .
N37 C109 H109 118.7 . .
N17 Pd1 N25 87.0(7) . .
N17 Pd1 N2 93.3(7) . .
N25 Pd1 N2 177.3(7) . .
N17 Pd1 N1 179.1(7) . .
N25 Pd1 N1 93.8(7) . .
N2 Pd1 N1 85.9(7) . .
N27 Pd2 N19 85.6(6) . .
N27 Pd2 N3 93.6(6) . .
N19 Pd2 N3 179.1(7) . .
N27 Pd2 N4 179.1(8) . .
N19 Pd2 N4 94.0(7) . .
N3 Pd2 N4 86.8(7) . .
N21 Pd3 N33 85.6(6) . .
N21 Pd3 N5 178.7(6) . .
N33 Pd3 N5 94.0(6) . .
N21 Pd3 N6 92.4(6) . .
N33 Pd3 N6 178.0(6) . .
N5 Pd3 N6 88.0(6) . .
N23 Pd4 N35 87.8(6) . .
N23 Pd4 N7 176.9(7) . .
N35 Pd4 N7 92.5(6) . .
N23 Pd4 N8 94.1(6) . .
N35 Pd4 N8 176.4(7) . .
N7 Pd4 N8 85.8(6) . .
N10 Pd5 N29 93.8(7) . .
N10 Pd5 N37 178.7(6) . .
N29 Pd5 N37 85.3(6) . .
N10 Pd5 N9 86.4(7) . .
N29 Pd5 N9 178.7(7) . .
N37 Pd5 N9 94.6(6) . .
N39 Pd6 N31 86.3(7) . .
N39 Pd6 N12 95.9(7) . .
N31 Pd6 N12 176.1(7) . .
N39 Pd6 N11 174.6(6) . .
N31 Pd6 N11 92.9(6) . .
N12 Pd6 N11 85.3(7) . .
N38 Pd7 N14 179.2(7) . .
N38 Pd7 N34 88.9(7) . .
N14 Pd7 N34 91.8(6) . .
N38 Pd7 N13 92.8(7) . .
N14 Pd7 N13 86.5(7) . .
N34 Pd7 N13 178.0(7) . .
N36 Pd8 N40 87.9(6) . .
N36 Pd8 N16 92.3(7) . .
N40 Pd8 N16 177.7(7) . .
N36 Pd8 N15 177.0(7) . .
N40 Pd8 N15 95.1(6) . .
N16 Pd8 N15 84.8(6) . .
N1 C2 C1 114(2) . .
N1 C2 H2A 108.9 . .
C1 C2 H2A 108.9 . .
N1 C2 H2B 108.9 . .
C1 C2 H2B 108.9 . .
H2A C2 H2B 107.7 . .
N1 C3 H3A 109.5 . .
N1 C3 H3B 109.5 . .
H3A C3 H3B 109.5 . .
N1 C3 H3C 109.5 . .
H3A C3 H3C 109.5 . .
H3B C3 H3C 109.5 . .
N1 C4 H4A 109.5 . .
N1 C4 H4B 109.5 . .
H4A C4 H4B 109.5 . .
N1 C4 H4C 109.5 . .
H4A C4 H4C 109.5 . .
H4B C4 H4C 109.5 . .
N2 C5 H5A 109.5 . .
N2 C5 H5B 109.5 . .
H5A C5 H5B 109.5 . .
N2 C5 H5C 109.5 . .
H5A C5 H5C 109.5 . .
H5B C5 H5C 109.5 . .
N2 C6 H6A 109.5 . .
N2 C6 H6B 109.5 . .
H6A C6 H6B 109.5 . .
N2 C6 H6C 109.5 . .
H6A C6 H6C 109.5 . .
H6B C6 H6C 109.5 . .
C8 C7 N4 110(2) . .
C8 C7 H7A 109.7 . .
N4 C7 H7A 109.7 . .
C8 C7 H7B 109.7 . .
N4 C7 H7B 109.7 . .
H7A C7 H7B 108.2 . .
C7 C8 N3 112(2) . .
C7 C8 H8A 109.2 . .
N3 C8 H8A 109.2 . .
C7 C8 H8B 109.2 . .
N3 C8 H8B 109.2 . .
H8A C8 H8B 107.9 . .
N3 C9 H9A 109.5 . .
N3 C9 H9B 109.5 . .
H9A C9 H9B 109.5 . .
N3 C9 H9C 109.5 . .
H9A C9 H9C 109.5 . .
H9B C9 H9C 109.5 . .
N3 C10 H10A 109.5 . .
N3 C10 H10B 109.5 . .
H10A C10 H10B 109.5 . .
N3 C10 H10C 109.5 . .
H10A C10 H10C 109.5 . .
H10B C10 H10C 109.5 . .
N4 C11 H11A 109.5 . .
N4 C11 H11B 109.5 . .
H11A C11 H11B 109.5 . .
N4 C11 H11C 109.5 . .
H11A C11 H11C 109.5 . .
H11B C11 H11C 109.5 . .
N5 C13 C14 110.4(17) . .
N5 C13 H13A 109.6 . .
C14 C13 H13A 109.6 . .
N5 C13 H13B 109.6 . .
C14 C13 H13B 109.6 . .
H13A C13 H13B 108.1 . .
N6 C14 C13 109.3(16) . .
N6 C14 H14A 109.8 . .
C13 C14 H14A 109.8 . .
N6 C14 H14B 109.8 . .
C13 C14 H14B 109.8 . .
H14A C14 H14B 108.3 . .
N5 C15 H15A 109.5 . .
N5 C15 H15B 109.5 . .
H15A C15 H15B 109.5 . .
N5 C15 H15C 109.5 . .
H15A C15 H15C 109.5 . .
H15B C15 H15C 109.5 . .
N5 C16 H16A 109.5 . .
N5 C16 H16B 109.5 . .
H16A C16 H16B 109.5 . .
N5 C16 H16C 109.5 . .
H16A C16 H16C 109.5 . .
H16B C16 H16C 109.5 . .
N6 C17 H17A 109.5 . .
N6 C17 H17B 109.5 . .
H17A C17 H17B 109.5 . .
N6 C17 H17C 109.5 . .
H17A C17 H17C 109.5 . .
H17B C17 H17C 109.5 . .
N6 C18 H18A 109.5 . .
N6 C18 H18B 109.5 . .
H18A C18 H18B 109.5 . .
N6 C18 H18C 109.5 . .
H18A C18 H18C 109.5 . .
H18B C18 H18C 109.5 . .
C20 C19 N8 113(2) . .
C20 C19 H19A 108.9 . .
N8 C19 H19A 108.9 . .
C20 C19 H19B 108.9 . .
N8 C19 H19B 108.9 . .
H19A C19 H19B 107.7 . .
C19 C20 N7 107(2) . .
C19 C20 H20A 110.4 . .
N7 C20 H20A 110.4 . .
C19 C20 H20B 110.4 . .
N7 C20 H20B 110.4 . .
H20A C20 H20B 108.6 . .
N8 C21 H21A 109.5 . .
N8 C21 H21B 109.5 . .
H21A C21 H21B 109.5 . .
N8 C21 H21C 109.5 . .
H21A C21 H21C 109.5 . .
H21B C21 H21C 109.5 . .
N8 C22 H22A 109.5 . .
N8 C22 H22B 109.5 . .
H22A C22 H22B 109.5 . .
N8 C22 H22C 109.5 . .
H22A C22 H22C 109.5 . .
H22B C22 H22C 109.5 . .
N7 C23 H23A 109.5 . .
N7 C23 H23B 109.5 . .
H23A C23 H23B 109.5 . .
N7 C23 H23C 109.5 . .
H23A C23 H23C 109.5 . .
H23B C23 H23C 109.5 . .
N7 C24 H24A 109.5 . .
N7 C24 H24B 109.5 . .
H24A C24 H24B 109.5 . .
N7 C24 H24C 109.5 . .
H24A C24 H24C 109.5 . .
H24B C24 H24C 109.5 . .
C25 C26 N9 113.7(18) . .
C25 C26 H26A 108.8 . .
N9 C26 H26A 108.8 . .
C25 C26 H26B 108.8 . .
N9 C26 H26B 108.8 . .
H26A C26 H26B 107.7 . .
N9 C28 H28A 109.5 . .
N9 C28 H28B 109.5 . .
H28A C28 H28B 109.5 . .
N9 C28 H28C 109.5 . .
H28A C28 H28C 109.5 . .
H28B C28 H28C 109.5 . .
N10 C29 H29A 109.5 . .
N10 C29 H29B 109.5 . .
H29A C29 H29B 109.5 . .
N10 C29 H29C 109.5 . .
H29A C29 H29C 109.5 . .
H29B C29 H29C 109.5 . .
N10 C30 H30A 109.5 . .
N10 C30 H30B 109.5 . .
H30A C30 H30B 109.5 . .
N10 C30 H30C 109.5 . .
H30A C30 H30C 109.5 . .
H30B C30 H30C 109.5 . .
N11 C31 C32 111.8(18) . .
N11 C31 H31A 109.3 . .
C32 C31 H31A 109.3 . .
N11 C31 H31B 109.3 . .
C32 C31 H31B 109.3 . .
H31A C31 H31B 107.9 . .
N12 C32 C31 110.2(17) . .
N12 C32 H32A 109.6 . .
C31 C32 H32A 109.6 . .
N12 C32 H32B 109.6 . .
C31 C32 H32B 109.6 . .
H32A C32 H32B 108.1 . .
N11 C33 H33A 109.5 . .
N11 C33 H33B 109.5 . .
H33A C33 H33B 109.5 . .
N11 C33 H33C 109.5 . .
H33A C33 H33C 109.5 . .
H33B C33 H33C 109.5 . .
N11 C34 H34A 109.5 . .
N11 C34 H34B 109.5 . .
H34A C34 H34B 109.5 . .
N11 C34 H34C 109.5 . .
H34A C34 H34C 109.5 . .
H34B C34 H34C 109.5 . .
N12 C35 H35A 109.5 . .
N12 C35 H35B 109.5 . .
H35A C35 H35B 109.5 . .
N12 C35 H35C 109.5 . .
H35A C35 H35C 109.5 . .
H35B C35 H35C 109.5 . .
N12 C36 H36A 109.5 . .
N12 C36 H36B 109.5 . .
H36A C36 H36B 109.5 . .
N12 C36 H36C 109.5 . .
H36A C36 H36C 109.5 . .
H36B C36 H36C 109.5 . .
N13 C39 H39A 109.5 . .
N13 C39 H39B 109.5 . .
H39A C39 H39B 109.5 . .
N13 C39 H39C 109.5 . .
H39A C39 H39C 109.5 . .
H39B C39 H39C 109.5 . .
N13 C40 H40A 109.5 . .
N13 C40 H40B 109.5 . .
H40A C40 H40B 109.5 . .
N13 C40 H40C 109.5 . .
H40A C40 H40C 109.5 . .
H40B C40 H40C 109.5 . .
N14 C41 H41A 109.5 . .
N14 C41 H41B 109.5 . .
H41A C41 H41B 109.5 . .
N14 C41 H41C 109.5 . .
H41A C41 H41C 109.5 . .
H41B C41 H41C 109.5 . .
N14 C42 H42A 109.5 . .
N14 C42 H42B 109.5 . .
H42A C42 H42B 109.5 . .
N14 C42 H42C 109.5 . .
H42A C42 H42C 109.5 . .
H42B C42 H42C 109.5 . .
N16 C43 C44 108.7(18) . .
N16 C43 H43A 109.9 . .
C44 C43 H43A 109.9 . .
N16 C43 H43B 109.9 . .
C44 C43 H43B 109.9 . .
H43A C43 H43B 108.3 . .
N15 C44 C43 109.5(18) . .
N15 C44 H44A 109.8 . .
C43 C44 H44A 109.8 . .
N15 C44 H44B 109.8 . .
C43 C44 H44B 109.8 . .
H44A C44 H44B 108.2 . .
N15 C45 H45A 109.5 . .
N15 C45 H45B 109.5 . .
H45A C45 H45B 109.5 . .
N15 C45 H45C 109.5 . .
H45A C45 H45C 109.5 . .
H45B C45 H45C 109.5 . .
N15 C46 H46A 109.5 . .
N15 C46 H46B 109.5 . .
H46A C46 H46B 109.5 . .
N15 C46 H46C 109.5 . .
H46A C46 H46C 109.5 . .
H46B C46 H46C 109.5 . .
N16 C47 H47A 109.5 . .
N16 C47 H47B 109.5 . .
H47A C47 H47B 109.5 . .
N16 C47 H47C 109.5 . .
H47A C47 H47C 109.5 . .
H47B C47 H47C 109.5 . .
N16 C48 H48A 109.5 . .
N16 C48 H48B 109.5 . .
H48A C48 H48B 109.5 . .
N16 C48 H48C 109.5 . .
H48A C48 H48C 109.5 . .
H48B C48 H48C 109.5 . .
C51 C50 C49 123.3(18) . .
C51 C50 N22 119.2(15) . .
C49 C50 N22 117.3(15) . .
C50 C51 C52 119.3(18) . .
C50 C51 N18 120.3(17) . .
C52 C51 N18 119.6(15) . .
C51 C52 C53 117.9(19) . .
C51 C52 H52 121.0 . .
C53 C52 H52 121.0 . .
C54 C53 C52 120.4(19) . .
C54 C53 N20 120.8(17) . .
C52 C53 N20 118.1(16) . .
C49 C54 C53 122.1(17) . .
C49 C54 N24 120.7(15) . .
C53 C54 N24 117.1(17) . .
N17 C55 C56 110.0(18) . .
N17 C55 H55 125.0 . .
C56 C55 H55 125.0 . .
N18 C56 C55 102.4(18) . .
N18 C56 H56 128.8 . .
C55 C56 H56 128.8 . .
N18 C57 N17 110.2(16) . .
N18 C57 H57 124.9 . .
N17 C57 H57 124.9 . .
C59 C58 N20 105.3(19) . .
C59 C58 H58 127.4 . .
N20 C58 H58 127.4 . .
C58 C59 N19 109.0(18) . .
C58 C59 H59 125.5 . .
N19 C59 H59 125.5 . .
N19 C60 N20 106.2(16) . .
N19 C60 H60 126.9 . .
N20 C60 H60 126.9 . .
C62 C61 N21 110.0(16) . .
C62 C61 H61 125.0 . .
N21 C61 H61 125.0 . .
C61 C62 N22 106.9(18) . .
C61 C62 H62 126.5 . .
N22 C62 H62 126.5 . .
N21 C63 N22 110.4(14) . .
N21 C63 H63 124.8 . .
N22 C63 H63 124.8 . .
C65 C64 N24 106.2(17) . .
C65 C64 H64 126.9 . .
N24 C64 H64 126.9 . .
C64 C65 N23 109.3(18) . .
C64 C65 H65 125.4 . .
N23 C65 H65 125.4 . .
N24 C66 N23 109.7(15) . .
N24 C66 H66 125.2 . .
N23 C66 H66 125.2 . .
C68 C69 C70 122(2) . .
C68 C69 H69 119.1 . .
C70 C69 H69 119.1 . .
C71 C70 C69 118(2) . .
C71 C70 N32 121.1(17) . .
C69 C70 N32 120.6(18) . .
C70 C71 C72 123.3(19) . .
C70 C71 N28 119.5(17) . .
C72 C71 N28 117.2(16) . .
C71 C72 C67 118(2) . .
C71 C72 H72 121.0 . .
C67 C72 H72 121.1 . .
C73 C74 N26 103.6(17) . .
C73 C74 H74 128.2 . .
N26 C74 H74 128.2 . .
N25 C75 N26 108.7(14) . .
N25 C75 H75 125.6 . .
N26 C75 H75 125.6 . .
N28 C76 C77 106.8(17) . .
N28 C76 H76 126.6 . .
C77 C76 H76 126.6 . .
N27 C77 C76 109.7(17) . .
N27 C77 H77 125.2 . .
C76 C77 H77 125.2 . .
N27 C78 N28 107.2(14) . .
N27 C78 H78 126.4 . .
N28 C78 H78 126.4 . .
N29 C79 C80 112.8(18) . .
N29 C79 H79 123.6 . .
C80 C79 H79 123.6 . .
C79 C80 N30 103.4(17) . .
C79 C80 H80 128.3 . .
N30 C80 H80 128.3 . .
N30 C81 N29 105.8(17) . .
N30 C81 H81 127.1 . .
N29 C81 H81 127.1 . .
C83 C82 N32 105.0(16) . .
C83 C82 H82 127.5 . .
N32 C82 H82 127.5 . .
C82 C83 N31 107.6(17) . .
C82 C83 H83 126.2 . .
N31 C83 H83 126.2 . .
N31 C84 N32 108.4(13) . .
N31 C84 H84 125.8 . .
N32 C84 H84 125.8 . .
N33 C85 C86 120.2(18) . .
N33 C85 H85 119.9 . .
C86 C85 H85 119.9 . .
C87 C86 C85 121(2) . .
C87 C86 H86 119.7 . .
C85 C86 H86 119.7 . .
C86 C87 C88 119.0(19) . .
C86 C87 C90 122.1(18) . .
C88 C87 C90 118.3(19) . .
C89 C88 C87 117(2) . .
C89 C88 H88 121.3 . .
C87 C88 H88 121.3 . .
N33 C89 C88 124(2) . .
N33 C89 H89 118.0 . .
C88 C89 H89 118.0 . .
C94 C90 C91 116(2) . .
C94 C90 C87 122.0(19) . .
C91 C90 C87 121(2) . .
C92 C91 C90 121(2) . .
C92 C91 H91 119.6 . .
C90 C91 H91 119.6 . .
N34 C92 C91 120(2) . .
N34 C92 H92 120.0 . .
C91 C92 H92 120.0 . .
N34 C93 C94 121(2) . .
N34 C93 H93 119.6 . .
C94 C93 H93 119.6 . .
C90 C94 C93 121(2) . .
C90 C94 H94 119.7 . .
C93 C94 H94 119.7 . .
N35 C95 C96 123.8(19) . .
N35 C95 H95 118.1 . .
C96 C95 H95 118.1 . .
C97 C96 C95 119(2) . .
C97 C96 H96 120.6 . .
C95 C96 H96 120.6 . .
C96 C97 C98 118.7(19) . .
C96 C97 C100 121.0(19) . .
C98 C97 C100 120.2(19) . .
C99 C98 C97 118(2) . .
C99 C98 H98 120.8 . .
C97 C98 H98 120.8 . .
N35 C99 C98 122.0(19) . .
N35 C99 H99 119.0 . .
C98 C99 H99 119.0 . .
C104 C100 C101 117.5(19) . .
C104 C100 C97 123.1(19) . .
C101 C100 C97 119.3(18) . .
C102 C101 C100 118.5(19) . .
C102 C101 H101 120.7 . .
C100 C101 H101 120.7 . .
N36 C102 C101 124.0(19) . .
N36 C102 H102 118.0 . .
C101 C102 H102 118.0 . .
N36 C103 C104 120.4(18) . .
N36 C103 H103 119.8 . .
C104 C103 H103 119.8 . .
C100 C104 C103 121(2) . .
C100 C104 H104 119.7 . .
C103 C104 H104 119.7 . .
C106 C105 N37 121(2) . .
C106 C105 H105 119.4 . .
N37 C105 H105 119.4 . .
C105 C106 C107 123(2) . .
C105 C106 H106 118.3 . .
C107 C106 H106 118.3 . .
C106 C107 C110 124(2) . .
C106 C107 C108 114(2) . .
C110 C107 C108 123(2) . .
C109 C108 C107 121(2) . .
C109 C108 H108 119.4 . .
C107 C108 H108 119.4 . .
C113 C110 C107 123(2) . .
C113 C110 C111 115(2) . .
C107 C110 C111 122(2) . .
C112 C111 C110 120(2) . .
C112 C111 H111 119.8 . .
C110 C111 H111 119.8 . .
N38 C112 C111 122(2) . .
N38 C112 H112 119.0 . .
C111 C112 H112 119.0 . .
C114 C113 C110 122(2) . .
C114 C113 H113 118.8 . .
C110 C113 H113 118.8 . .
N38 C114 C113 120(2) . .
N38 C114 H114 119.9 . .
C113 C114 H114 119.9 . .
N39 C115 C116 122.7(19) . .
N39 C115 H115 118.7 . .
C116 C115 H115 118.7 . .
C117 C116 C115 118(2) . .
C117 C116 H116 120.9 . .
C115 C116 H116 120.9 . .
C116 C117 C118 120(2) . .
C116 C117 C120 120(2) . .
C118 C117 C120 120.2(18) . .
C119 C118 C117 118.5(19) . .
C119 C118 H118 120.7 . .
C117 C118 H118 120.7 . .
N39 C119 C118 121.9(19) . .
N39 C119 H119 119.1 . .
C118 C119 H119 119.1 . .
C123 C120 C121 115.8(19) . .
C123 C120 C117 119.3(18) . .
C121 C120 C117 125(2) . .
C122 C121 C120 122(2) . .
C122 C121 H121 118.9 . .
C120 C121 H121 118.9 . .
C121 C122 N40 120.8(19) . .
C121 C122 H122 119.6 . .
N40 C122 H122 119.6 . .
C120 C123 C124 120(2) . .
C120 C123 H123 120.1 . .
C124 C123 H123 120.1 . .
N40 C124 C123 123(2) . .
N40 C124 H124 118.5 . .
C123 C124 H124 118.5 . .
C2 N1 C3 113.5(16) . .
C2 N1 C4 110.9(15) . .
C3 N1 C4 105.0(15) . .
C2 N1 Pd1 102.7(11) . .
C3 N1 Pd1 107.8(10) . .
C4 N1 Pd1 117.3(10) . .
C1 N2 C6 109.8(14) . .
C1 N2 C5 107.4(15) . .
C6 N2 C5 109.7(14) . .
C1 N2 Pd1 107.6(11) . .
C6 N2 Pd1 113.9(9) . .
C5 N2 Pd1 108.3(9) . .
C9 N3 C10 110.4(17) . .
C9 N3 C8 110.0(16) . .
C10 N3 C8 103.6(16) . .
C9 N3 Pd2 110.2(11) . .
C10 N3 Pd2 115.0(11) . .
C8 N3 Pd2 107.3(10) . .
C12 N4 C11 110.4(16) . .
C12 N4 C7 111.9(16) . .
C11 N4 C7 104.5(15) . .
C12 N4 Pd2 110.0(11) . .
C11 N4 Pd2 114.0(11) . .
C7 N4 Pd2 105.8(10) . .
C16 N5 C15 108.7(14) . .
C16 N5 C13 109.0(13) . .
C15 N5 C13 111.7(14) . .
C16 N5 Pd3 113.5(9) . .
C15 N5 Pd3 110.2(11) . .
C13 N5 Pd3 103.6(9) . .
C17 N6 C14 110.7(13) . .
C17 N6 C18 108.2(13) . .
C14 N6 C18 109.8(12) . .
C17 N6 Pd3 115.4(8) . .
C14 N6 Pd3 103.8(9) . .
C18 N6 Pd3 108.9(8) . .
C24 N7 C23 109.5(15) . .
C24 N7 C20 116.2(17) . .
C23 N7 C20 97.0(16) . .
C24 N7 Pd4 114.2(12) . .
C23 N7 Pd4 114.1(10) . .
C20 N7 Pd4 104.7(12) . .
C22 N8 C21 109.8(15) . .
C22 N8 C19 109.3(16) . .
C21 N8 C19 110.3(14) . .
C22 N8 Pd4 112.7(9) . .
C21 N8 Pd4 109.3(9) . .
C19 N8 Pd4 105.3(9) . .
C28 N9 C27 108.2(14) . .
C28 N9 C26 110.3(13) . .
C27 N9 C26 112.1(13) . .
C28 N9 Pd5 114.2(10) . .
C27 N9 Pd5 109.0(10) . .
C26 N9 Pd5 103.0(9) . .
C25 N10 C29 107.2(12) . .
C25 N10 C30 110.2(13) . .
C29 N10 C30 106.7(13) . .
C25 N10 Pd5 108.1(9) . .
C29 N10 Pd5 111.9(9) . .
C30 N10 Pd5 112.5(9) . .
C33 N11 C31 112.4(14) . .
C33 N11 C34 107.8(15) . .
C31 N11 C34 108.7(12) . .
C33 N11 Pd6 114.6(9) . .
C31 N11 Pd6 105.8(9) . .
C34 N11 Pd6 107.3(11) . .
C32 N12 C36 108.7(14) . .
C32 N12 C35 109.2(14) . .
C36 N12 C35 110.1(14) . .
C32 N12 Pd6 107.2(10) . .
C36 N12 Pd6 114.3(9) . .
C35 N12 Pd6 107.1(9) . .
C38B N13 C40 96(3) . .
C40 N13 C38 126(2) . .
C38B N13 C39 120(3) . .
C40 N13 C39 106.9(16) . .
C38 N13 C39 92.6(18) . .
C38B N13 Pd7 108(2) . .
C40 N13 Pd7 113.5(11) . .
C38 N13 Pd7 104.3(18) . .
C39 N13 Pd7 111.9(12) . .
C37 N14 C41 109.0(11) . .
C37 N14 C42 105.5(10) . .
C41 N14 C42 107.9(14) . .
C37 N14 Pd7 107.6(10) . .
C41 N14 Pd7 110.4(10) . .
C42 N14 Pd7 116.2(10) . .
C44 N15 C45 110.2(15) . .
C44 N15 C46 110.1(13) . .
C45 N15 C46 108.4(14) . .
C44 N15 Pd8 107.7(9) . .
C45 N15 Pd8 108.4(9) . .
C46 N15 Pd8 112.1(9) . .
C47 N16 C43 106.1(14) . .
C47 N16 C48 107.6(13) . .
C43 N16 C48 111.1(14) . .
C47 N16 Pd8 116.5(10) . .
C43 N16 Pd8 107.4(10) . .
C48 N16 Pd8 108.2(10) . .
C57 N17 C55 106.5(13) . .
C57 N17 Pd1 129.4(11) . .
C55 N17 Pd1 123.8(10) . .
C57 N18 C56 110.8(13) . .
C57 N18 C51 128.2(12) . .
C56 N18 C51 120.7(12) . .
C60 N19 C59 109.8(14) . .
C60 N19 Pd2 124.7(11) . .
C59 N19 Pd2 125.3(10) . .
C60 N20 C58 109.6(13) . .
C60 N20 C53 125.4(13) . .
C58 N20 C53 124.9(13) . .
C63 N21 C61 105.4(12) . .
C63 N21 Pd3 125.6(11) . .
C61 N21 Pd3 127.6(10) . .
C63 N22 C62 107.2(12) . .
C63 N22 C50 124.4(12) . .
C62 N22 C50 128.3(12) . .
C66 N23 C65 106.2(12) . .
C66 N23 Pd4 126.6(11) . .
C65 N23 Pd4 125.8(11) . .
C66 N24 C64 108.6(12) . .
C66 N24 C54 124.1(12) . .
C64 N24 C54 127.2(11) . .
C75 N25 C73 106.9(13) . .
C75 N25 Pd1 125.0(10) . .
C73 N25 Pd1 127.8(11) . .
C75 N26 C74 110.2(13) . .
C75 N26 C67 126.6(12) . .
C74 N26 C67 123.1(12) . .
C77 N27 C78 107.7(12) . .
C77 N27 Pd2 131.4(10) . .
C78 N27 Pd2 120.8(10) . .
C76 N28 C78 108.3(12) . .
C76 N28 C71 124.3(11) . .
C78 N28 C71 127.3(11) . .
C79 N29 C81 106.2(13) . .
C79 N29 Pd5 131.7(11) . .
C81 N29 Pd5 119.4(10) . .
C84 N31 C83 108.8(12) . .
C84 N31 Pd6 125.3(10) . .
C83 N31 Pd6 124.9(10) . .
C84 N32 C82 110.3(12) . .
C84 N32 C70 122.6(12) . .
C82 N32 C70 127.1(11) . .
C89 N33 C85 118.3(13) . .
C89 N33 Pd3 119.7(10) . .
C85 N33 Pd3 120.7(9) . .
C93 N34 C92 120.8(13) . .
C93 N34 Pd7 120.8(10) . .
C92 N34 Pd7 118.4(10) . .
C95 N35 C99 117.9(13) . .
C95 N35 Pd4 119.3(10) . .
C99 N35 Pd4 122.6(9) . .
C102 N36 C103 118.8(13) . .
C102 N36 Pd8 121.1(10) . .
C103 N36 Pd8 120.1(10) . .
C109 N37 C105 118.1(15) . .
C109 N37 Pd5 120.8(10) . .
C105 N37 Pd5 120.5(11) . .
C112 N38 C114 119.8(17) . .
C112 N38 Pd7 121.0(13) . .
C114 N38 Pd7 119.2(12) . .
C115 N39 C119 118.6(14) . .
C115 N39 Pd6 116.3(10) . .
C119 N39 Pd6 125.0(10) . .
C124 N40 C122 118.3(14) . .
C124 N40 Pd8 124.3(11) . .
C122 N40 Pd8 117.3(9) . .
O1 N41 O2 116(3) . .
O1 N41 O3 127(3) . .
O2 N41 O3 116(3) . .
O6 N42 O5 129(3) . .
O6 N42 O4 115(3) . .
O5 N42 O4 115(3) . .
O9 N43 O8 118(2) . .
O9 N43 O7 121(2) . .
O8 N43 O7 121(2) . .
O11 N44 O12 120(2) . .
O11 N44 O10 119(2) . .
O12 N44 O10 121(2) . .
O15 N45 O13 118(3) . .
O15 N45 O14 123(3) . .
O13 N45 O14 118(3) . .
O16 N46 O18 119(3) . .
O16 N46 O17 122(3) . .
O18 N46 O17 119(3) . .
O19 N47 O20 121(3) . .
O19 N47 O21 120(3) . .
O20 N47 O21 119(2) . .
O23 N48 O22 133(3) . .
O23 N48 O24B 109(3) . .
O22 N48 O24B 108(3) . .
O23 N48 O24 109(3) . .
O22 N48 O24 101(3) . .
O24B N48 O24 89(3) . .
O28 N50 O29 121(2) . .
O28 N50 O30 120(2) . .
O29 N50 O30 118(2) . .
O32 N51 O33 123.5(18) . .
O32 N51 O31 117.6(17) . .
O33 N51 O31 118.9(18) . .
O34 N52 O35 119(3) . .
O34 N52 O36 123(3) . .
O35 N52 O36 118(3) . .
O44 N55 O45 120(3) . .
O44 N55 O43 119(3) . .
O45 N55 O43 121(2) . .

loop_
_geom_bond_atom_site_label_1
_geom_bond_atom_site_label_2
_geom_bond_distance
_geom_bond_site_symmetry_2
N49 O25 1.18(3) .
N49 O26 1.32(4) .
N49 O27 1.34(4) .
N53 O37 1.19(3) .
N53 O39 1.30(3) .
N53 O38 1.39(3) .
N54 O42 1.20(3) .
N54 O41 1.26(4) .
N54 O40 1.37(4) .
N56 O47 1.09(4) .
N56 O48 1.28(4) .
N56 O46 1.44(5) .
O25A O25C 1.52(7) .
O25A O25B 1.62(7) .
O25A O25C 1.78(7) 2_657
O25C O25C 1.52(8) 2_657
O25C O25A 1.78(7) 2_657
O26A O26B 1.21(8) .
O26B O26C 1.68(9) .
O27A O27B 1.53(9) .
O27B O27C 1.58(9) 2_666
O27C O27B 1.58(9) 2_666
C37 C38B 1.49(4) .
C37 C38 1.49(4) .
C37 N14 1.49(3) .
C38 N13 1.54(6) .
C38B N13 1.38(7) .
N30 C81 1.36(2) .
N30 C80 1.39(2) .
N30 C68 1.41(2) .
C1 N2 1.49(3) .
C1 C2 1.47(3) .
C1 H1A 0.9900 .
C1 H1B 0.9900 .
C25 C26 1.43(3) .
C25 N10 1.48(2) .
C25 H25A 0.9900 .
C25 H25B 0.9900 .
C12 N4 1.45(3) .
C12 H12A 0.9800 .
C12 H12B 0.9800 .
C12 H12C 0.9800 .
C27 N9 1.46(2) .
C27 H27A 0.9800 .
C27 H27B 0.9800 .
C27 H27C 0.9800 .
C49 C54 1.37(3) .
C49 C50 1.38(3) .
C49 H49 0.9500 .
C67 C72 1.41(3) .
C67 C68 1.43(3) .
C67 N26 1.44(2) .
C68 C69 1.34(3) .
C73 N25 1.37(2) .
C73 C74 1.34(3) .
C73 H73 0.9500 .
C109 C108 1.33(3) .
C109 N37 1.35(2) .
C109 H109 0.9500 .
Pd1 N17 1.997(15) .
Pd1 N25 2.029(16) .
Pd1 N2 2.058(16) .
Pd1 N1 2.063(16) .
Pd2 N27 2.035(15) .
Pd2 N19 2.054(17) .
Pd2 N3 2.056(18) .
Pd2 N4 2.068(16) .
Pd3 N21 2.012(17) .
Pd3 N33 2.023(16) .
Pd3 N5 2.064(16) .
Pd3 N6 2.077(14) .
Pd4 N23 2.009(17) .
Pd4 N35 2.020(14) .
Pd4 N7 2.043(17) .
Pd4 N8 2.056(15) .
Pd5 N10 2.025(17) .
Pd5 N29 2.031(16) .
Pd5 N37 2.031(16) .
Pd5 N9 2.056(17) .
Pd6 N39 2.014(16) .
Pd6 N31 2.035(15) .
Pd6 N12 2.046(16) .
Pd6 N11 2.059(17) .
Pd7 N38 2.024(17) .
Pd7 N14 2.036(16) .
Pd7 N34 2.042(15) .
Pd7 N13 2.098(16) .
Pd8 N36 2.024(15) .
Pd8 N40 2.029(15) .
Pd8 N16 2.064(18) .
Pd8 N15 2.069(15) .
C2 N1 1.46(3) .
C2 H2A 0.9900 .
C2 H2B 0.9900 .
C3 N1 1.48(2) .
C3 H3A 0.9800 .
C3 H3B 0.9800 .
C3 H3C 0.9800 .
C4 N1 1.48(2) .
C4 H4A 0.9800 .
C4 H4B 0.9800 .
C4 H4C 0.9800 .
C5 N2 1.55(2) .
C5 H5A 0.9800 .
C5 H5B 0.9800 .
C5 H5C 0.9800 .
C6 N2 1.50(2) .
C6 H6A 0.9800 .
C6 H6B 0.9800 .
C6 H6C 0.9800 .
C7 C8 1.48(3) .
C7 N4 1.54(3) .
C7 H7A 0.9900 .
C7 H7B 0.9900 .
C8 N3 1.54(2) .
C8 H8A 0.9900 .
C8 H8B 0.9900 .
C9 N3 1.42(2) .
C9 H9A 0.9800 .
C9 H9B 0.9800 .
C9 H9C 0.9800 .
C10 N3 1.46(2) .
C10 H10A 0.9800 .
C10 H10B 0.9800 .
C10 H10C 0.9800 .
C11 N4 1.48(2) .
C11 H11A 0.9800 .
C11 H11B 0.9800 .
C11 H11C 0.9800 .
C13 N5 1.51(2) .
C13 C14 1.53(3) .
C13 H13A 0.9900 .
C13 H13B 0.9900 .
C14 N6 1.48(2) .
C14 H14A 0.9900 .
C14 H14B 0.9900 .
C15 N5 1.50(2) .
C15 H15A 0.9800 .
C15 H15B 0.9800 .
C15 H15C 0.9800 .
C16 N5 1.43(2) .
C16 H16A 0.9800 .
C16 H16B 0.9800 .
C16 H16C 0.9800 .
C17 N6 1.44(2) .
C17 H17A 0.9800 .
C17 H17B 0.9800 .
C17 H17C 0.9800 .
C18 N6 1.530(18) .
C18 H18A 0.9800 .
C18 H18B 0.9800 .
C18 H18C 0.9800 .
C19 C20 1.42(3) .
C19 N8 1.50(2) .
C19 H19A 0.9900 .
C19 H19B 0.9900 .
C20 N7 1.54(3) .
C20 H20A 0.9900 .
C20 H20B 0.9900 .
C21 N8 1.48(2) .
C21 H21A 0.9800 .
C21 H21B 0.9800 .
C21 H21C 0.9800 .
C22 N8 1.45(2) .
C22 H22A 0.9800 .
C22 H22B 0.9800 .
C22 H22C 0.9800 .
C23 N7 1.51(2) .
C23 H23A 0.9800 .
C23 H23B 0.9800 .
C23 H23C 0.9800 .
C24 N7 1.40(3) .
C24 H24A 0.9800 .
C24 H24B 0.9800 .
C24 H24C 0.9800 .
C26 N9 1.52(2) .
C26 H26A 0.9900 .
C26 H26B 0.9900 .
C28 N9 1.46(2) .
C28 H28A 0.9800 .
C28 H28B 0.9800 .
C28 H28C 0.9800 .
C29 N10 1.49(2) .
C29 H29A 0.9800 .
C29 H29B 0.9800 .
C29 H29C 0.9800 .
C30 N10 1.51(2) .
C30 H30A 0.9800 .
C30 H30B 0.9800 .
C30 H30C 0.9800 .
C31 N11 1.48(2) .
C31 C32 1.48(3) .
C31 H31A 0.9900 .
C31 H31B 0.9900 .
C32 N12 1.44(2) .
C32 H32A 0.9900 .
C32 H32B 0.9900 .
C33 N11 1.45(2) .
C33 H33A 0.9800 .
C33 H33B 0.9800 .
C33 H33C 0.9800 .
C34 N11 1.53(2) .
C34 H34A 0.9800 .
C34 H34B 0.9800 .
C34 H34C 0.9800 .
C35 N12 1.52(2) .
C35 H35A 0.9800 .
C35 H35B 0.9800 .
C35 H35C 0.9800 .
C36 N12 1.50(2) .
C36 H36A 0.9800 .
C36 H36B 0.9800 .
C36 H36C 0.9800 .
C39 N13 1.44(3) .
C39 H39A 0.9800 .
C39 H39B 0.9800 .
C39 H39C 0.9800 .
C40 N13 1.44(2) .
C40 H40A 0.9800 .
C40 H40B 0.9800 .
C40 H40C 0.9800 .
C41 N14 1.48(2) .
C41 H41A 0.9800 .
C41 H41B 0.9800 .
C41 H41C 0.9800 .
C42 N14 1.48(2) .
C42 H42A 0.9800 .
C42 H42B 0.9800 .
C42 H42C 0.9800 .
C43 N16 1.50(2) .
C43 C44 1.53(3) .
C43 H43A 0.9900 .
C43 H43B 0.9900 .
C44 N15 1.45(2) .
C44 H44A 0.9900 .
C44 H44B 0.9900 .
C45 N15 1.52(2) .
C45 H45A 0.9800 .
C45 H45B 0.9800 .
C45 H45C 0.9800 .
C46 N15 1.52(2) .
C46 H46A 0.9800 .
C46 H46B 0.9800 .
C46 H46C 0.9800 .
C47 N16 1.49(2) .
C47 H47A 0.9800 .
C47 H47B 0.9800 .
C47 H47C 0.9800 .
C48 N16 1.51(2) .
C48 H48A 0.9800 .
C48 H48B 0.9800 .
C48 H48C 0.9800 .
C50 C51 1.39(3) .
C50 N22 1.448(18) .
C51 C52 1.40(3) .
C51 N18 1.44(2) .
C52 C53 1.41(3) .
C52 H52 0.9500 .
C53 C54 1.39(3) .
C53 N20 1.44(2) .
C54 N24 1.435(17) .
C55 N17 1.37(2) .
C55 C56 1.43(3) .
C55 H55 0.9500 .
C56 N18 1.38(2) .
C56 H56 0.9500 .
C57 N18 1.343(18) .
C57 N17 1.34(2) .
C57 H57 0.9500 .
C58 C59 1.34(3) .
C58 N20 1.39(2) .
C58 H58 0.9500 .
C59 N19 1.36(2) .
C59 H59 0.9500 .
C60 N19 1.320(19) .
C60 N20 1.36(2) .
C60 H60 0.9500 .
C61 C62 1.31(3) .
C61 N21 1.40(2) .
C61 H61 0.9500 .
C62 N22 1.40(2) .
C62 H62 0.9500 .
C63 N21 1.34(2) .
C63 N22 1.34(2) .
C63 H63 0.9500 .
C64 C65 1.35(3) .
C64 N24 1.41(2) .
C64 H64 0.9500 .
C65 N23 1.41(2) .
C65 H65 0.9500 .
C66 N24 1.343(19) .
C66 N23 1.36(2) .
C66 H66 0.9500 .
C69 C70 1.38(3) .
C69 H69 0.9500 .
C70 C71 1.36(3) .
C70 N32 1.43(2) .
C71 C72 1.37(3) .
C71 N28 1.447(18) .
C72 H72 0.9500 .
C74 N26 1.37(2) .
C74 H74 0.9500 .
C75 N25 1.31(2) .
C75 N26 1.332(19) .
C75 H75 0.9500 .
C76 N28 1.34(2) .
C76 C77 1.36(3) .
C76 H76 0.9500 .
C77 N27 1.323(19) .
C77 H77 0.9500 .
C78 N27 1.36(2) .
C78 N28 1.370(19) .
C78 H78 0.9500 .
C79 N29 1.36(2) .
C79 C80 1.35(3) .
C79 H79 0.9500 .
C80 H80 0.9500 .
C81 N29 1.40(2) .
C81 H81 0.9500 .
C82 C83 1.37(3) .
C82 N32 1.401(19) .
C82 H82 0.9500 .
C83 N31 1.416(18) .
C83 H83 0.9500 .
C84 N31 1.320(19) .
C84 N32 1.350(17) .
C84 H84 0.9500 .
C85 N33 1.39(2) .
C85 C86 1.40(3) .
C85 H85 0.9500 .
C86 C87 1.38(3) .
C86 H86 0.9500 .
C87 C88 1.41(3) .
C87 C90 1.50(3) .
C88 C89 1.40(3) .
C88 H88 0.9500 .
C89 N33 1.33(2) .
C89 H89 0.9500 .
C90 C94 1.39(3) .
C90 C91 1.41(3) .
C91 C92 1.37(3) .
C91 H91 0.9500 .
C92 N34 1.35(2) .
C92 H92 0.9500 .
C93 N34 1.33(2) .
C93 C94 1.38(3) .
C93 H93 0.9500 .
C94 H94 0.9500 .
C95 N35 1.32(2) .
C95 C96 1.39(3) .
C95 H95 0.9500 .
C96 C97 1.38(3) .
C96 H96 0.9500 .
C97 C98 1.40(3) .
C97 C100 1.46(3) .
C98 C99 1.40(3) .
C98 H98 0.9500 .
C99 N35 1.36(2) .
C99 H99 0.9500 .
C100 C104 1.41(3) .
C100 C101 1.40(3) .
C101 C102 1.39(3) .
C101 H101 0.9500 .
C102 N36 1.34(2) .
C102 H102 0.9500 .
C103 N36 1.36(2) .
C103 C104 1.40(3) .
C103 H103 0.9500 .
C104 H104 0.9500 .
C105 C106 1.34(3) .
C105 N37 1.36(2) .
C105 H105 0.9500 .
C106 C107 1.39(3) .
C106 H106 0.9500 .
C107 C110 1.41(3) .
C107 C108 1.44(3) .
C108 H108 0.9500 .
C110 C113 1.40(3) .
C110 C111 1.40(3) .
C111 C112 1.38(3) .
C111 H111 0.9500 .
C112 N38 1.34(2) .
C112 H112 0.9500 .
C113 C114 1.38(3) .
C113 H113 0.9500 .
C114 N38 1.34(2) .
C114 H114 0.9500 .
C115 N39 1.33(2) .
C115 C116 1.42(3) .
C115 H115 0.9500 .
C116 C117 1.37(3) .
C116 H116 0.9500 .
C117 C118 1.42(3) .
C117 C120 1.50(3) .
C118 C119 1.38(3) .
C118 H118 0.9500 .
C119 N39 1.38(2) .
C119 H119 0.9500 .
C120 C123 1.38(3) .
C120 C121 1.42(3) .
C121 C122 1.34(3) .
C121 H121 0.9500 .
C122 N40 1.37(2) .
C122 H122 0.9500 .
C123 C124 1.39(3) .
C123 H123 0.9500 .
C124 N40 1.33(2) .
C124 H124 0.9500 .
N41 O1 1.21(3) .
N41 O2 1.27(3) .
N41 O3 1.32(3) .
N42 O6 1.25(3) .
N42 O5 1.24(3) .
N42 O4 1.25(3) .
N43 O9 1.24(3) .
N43 O8 1.27(3) .
N43 O7 1.23(3) .
N44 O11 1.24(2) .
N44 O12 1.24(2) .
N44 O10 1.30(2) .
N45 O15 1.29(3) .
N45 O13 1.41(3) .
N45 O14 1.49(3) .
N46 O16 1.21(3) .
N46 O18 1.25(3) .
N46 O17 1.27(3) .
N47 O19 1.25(3) .
N47 O20 1.26(3) .
N47 O21 1.28(3) .
N48 O23 1.22(3) .
N48 O22 1.20(3) .
N48 O24B 1.37(4) .
N48 O24 1.40(5) .
N50 O28 1.28(2) .
N50 O29 1.28(2) .
N50 O30 1.29(2) .
N51 O32 1.23(2) .
N51 O33 1.22(2) .
N51 O31 1.26(2) .
N52 O34 1.18(3) .
N52 O35 1.20(3) .
N52 O36 1.23(3) .
N55 O44 1.21(3) .
N55 O45 1.22(3) .
N55 O43 1.23(3) .

loop_
_geom_torsion_atom_site_label_1
_geom_torsion_atom_site_label_2
_geom_torsion_atom_site_label_3
_geom_torsion_atom_site_label_4
_geom_torsion
_geom_torsion_site_symmetry_1
_geom_torsion_site_symmetry_4
O25B O25A O25C O25C 33(4) . 2_657
O25B O25A O25C O25A 33(4) . 2_657
O25C O25A O25C O25A 0.000(8) 2_657 2_657
C38B C37 C38 N13 54(7) . .
N14 C37 C38 N13 -50(5) . .
C38 C37 C38B N13 -73(7) . .
N14 C37 C38B N13 20(7) . .
C81 N30 C68 C69 -56(2) . .
C80 N30 C68 C69 123.9(18) . .
C81 N30 C68 C67 121.3(18) . .
C80 N30 C68 C67 -59(2) . .
C72 C67 C68 C69 2(3) . .
N26 C67 C68 C69 177.1(15) . .
C72 C67 C68 N30 -175.8(15) . .
N26 C67 C68 N30 0(2) . .
N2 C1 C2 N1 54(3) . .
N4 C7 C8 N3 -47(3) . .
N5 C13 C14 N6 57(2) . .
N8 C19 C20 N7 -55(3) . .
N10 C25 C26 N9 -52(2) . .
N11 C31 C32 N12 51(2) . .
N16 C43 C44 N15 53(2) . .
C54 C49 C50 C51 2(3) . .
C54 C49 C50 N22 -174.5(16) . .
C49 C50 C51 C52 0(3) . .
N22 C50 C51 C52 175.7(17) . .
C49 C50 C51 N18 -169.4(17) . .
N22 C50 C51 N18 7(3) . .
C50 C51 C52 C53 -1(3) . .
N18 C51 C52 C53 168.0(17) . .
C51 C52 C53 C54 1(3) . .
C51 C52 C53 N20 -168.8(16) . .
C50 C49 C54 C53 -1(3) . .
C50 C49 C54 N24 175.7(16) . .
C52 C53 C54 C49 0(3) . .
N20 C53 C54 C49 169.9(17) . .
C52 C53 C54 N24 -177.2(16) . .
N20 C53 C54 N24 -7(3) . .
N17 C55 C56 N18 0.7(18) . .
N20 C58 C59 N19 1(2) . .
N21 C61 C62 N22 -1(2) . .
N24 C64 C65 N23 1.1(19) . .
N30 C68 C69 C70 172.6(16) . .
C67 C68 C69 C70 -5(3) . .
C68 C69 C70 C71 4(3) . .
C68 C69 C70 N32 -174.6(16) . .
C69 C70 C71 C72 -1(3) . .
N32 C70 C71 C72 178.0(17) . .
C69 C70 C71 N28 -177.9(15) . .
N32 C70 C71 N28 1(3) . .
C70 C71 C72 C67 -2(3) . .
N28 C71 C72 C67 175.1(15) . .
C68 C67 C72 C71 2(3) . .
N26 C67 C72 C71 -174.0(15) . .
N25 C73 C74 N26 1(2) . .
N28 C76 C77 N27 -3(2) . .
N29 C79 C80 N30 3(2) . .
C81 N30 C80 C79 -3(2) . .
C68 N30 C80 C79 177.0(16) . .
C80 N30 C81 N29 1(2) . .
C68 N30 C81 N29 -178.5(13) . .
N32 C82 C83 N31 -1.9(18) . .
N33 C85 C86 C87 -3(3) . .
C85 C86 C87 C88 7(3) . .
C85 C86 C87 C90 179(2) . .
C86 C87 C88 C89 -9(3) . .
C90 C87 C88 C89 179.0(19) . .
C87 C88 C89 N33 7(3) . .
C86 C87 C90 C94 -148(2) . .
C88 C87 C90 C94 24(3) . .
C86 C87 C90 C91 34(3) . .
C88 C87 C90 C91 -154(2) . .
C94 C90 C91 C92 -5(3) . .
C87 C90 C91 C92 173(2) . .
C90 C91 C92 N34 1(3) . .
C91 C90 C94 C93 4(3) . .
C87 C90 C94 C93 -174.5(19) . .
N34 C93 C94 C90 2(3) . .
N35 C95 C96 C97 6(3) . .
C95 C96 C97 C98 -5(3) . .
C95 C96 C97 C100 177.6(18) . .
C96 C97 C98 C99 3(3) . .
C100 C97 C98 C99 -179.5(18) . .
C97 C98 C99 N35 -1(3) . .
C96 C97 C100 C104 145(2) . .
C98 C97 C100 C104 -33(3) . .
C96 C97 C100 C101 -36(3) . .
C98 C97 C100 C101 147(2) . .
C104 C100 C101 C102 -2(3) . .
C97 C100 C101 C102 178.4(19) . .
C100 C101 C102 N36 -1(3) . .
C101 C100 C104 C103 5(3) . .
C97 C100 C104 C103 -175.8(19) . .
N36 C103 C104 C100 -5(3) . .
N37 C105 C106 C107 3(3) . .
C105 C106 C107 C110 -177(2) . .
C105 C106 C107 C108 0(3) . .
N37 C109 C108 C107 3(3) . .
C106 C107 C108 C109 -3(3) . .
C110 C107 C108 C109 174(2) . .
C106 C107 C110 C113 -31(3) . .
C108 C107 C110 C113 152(2) . .
C106 C107 C110 C111 150(2) . .
C108 C107 C110 C111 -26(3) . .
C113 C110 C111 C112 -3(3) . .
C107 C110 C111 C112 175(2) . .
C110 C111 C112 N38 2(3) . .
C107 C110 C113 C114 -176(2) . .
C111 C110 C113 C114 2(3) . .
C110 C113 C114 N38 -1(3) . .
N39 C115 C116 C117 4(3) . .
C115 C116 C117 C118 1(3) . .
C115 C116 C117 C120 177.8(19) . .
C116 C117 C118 C119 -5(3) . .
C120 C117 C118 C119 179.0(18) . .
C117 C118 C119 N39 3(3) . .
C116 C117 C120 C123 36(3) . .
C118 C117 C120 C123 -147.4(19) . .
C116 C117 C120 C121 -142(2) . .
C118 C117 C120 C121 34(3) . .
C123 C120 C121 C122 -1(3) . .
C117 C120 C121 C122 177.6(19) . .
C120 C121 C122 N40 2(3) . .
C121 C120 C123 C124 -2(3) . .
C117 C120 C123 C124 179.5(17) . .
C120 C123 C124 N40 4(3) . .
C1 C2 N1 C3 71(3) . .
C1 C2 N1 C4 -171(2) . .
C1 C2 N1 Pd1 -45(2) . .
N25 Pd1 N1 C2 -157.7(11) . .
N2 Pd1 N1 C2 19.5(11) . .
N25 Pd1 N1 C3 82.2(12) . .
N2 Pd1 N1 C3 -100.5(12) . .
N25 Pd1 N1 C4 -35.8(12) . .
N2 Pd1 N1 C4 141.4(12) . .
C2 C1 N2 C6 -156(2) . .
C2 C1 N2 C5 85(2) . .
C2 C1 N2 Pd1 -32(2) . .
N17 Pd1 N2 C1 -173.0(12) . .
N1 Pd1 N2 C1 6.6(12) . .
N17 Pd1 N2 C6 -51.1(12) . .
N1 Pd1 N2 C6 128.5(12) . .
N17 Pd1 N2 C5 71.3(10) . .
N1 Pd1 N2 C5 -109.2(10) . .
C7 C8 N3 C9 -90(2) . .
C7 C8 N3 C10 152(2) . .
C7 C8 N3 Pd2 30(2) . .
N27 Pd2 N3 C9 -65.9(13) . .
N4 Pd2 N3 C9 115.0(13) . .
N27 Pd2 N3 C10 59.7(13) . .
N4 Pd2 N3 C10 -119.4(13) . .
N27 Pd2 N3 C8 174.4(12) . .
N4 Pd2 N3 C8 -4.8(12) . .
C8 C7 N4 C12 -80(2) . .
C8 C7 N4 C11 161(2) . .
C8 C7 N4 Pd2 40(2) . .
N19 Pd2 N4 C12 -77.8(13) . .
N3 Pd2 N4 C12 102.3(13) . .
N19 Pd2 N4 C11 46.8(14) . .
N3 Pd2 N4 C11 -133.0(14) . .
N19 Pd2 N4 C7 161.1(10) . .
N3 Pd2 N4 C7 -18.8(11) . .
C14 C13 N5 C16 -160.0(17) . .
C14 C13 N5 C15 80(2) . .
C14 C13 N5 Pd3 -38.7(18) . .
N33 Pd3 N5 C16 -49.6(10) . .
N6 Pd3 N5 C16 130.1(10) . .
N33 Pd3 N5 C15 72.6(11) . .
N6 Pd3 N5 C15 -107.7(11) . .
N33 Pd3 N5 C13 -167.7(9) . .
N6 Pd3 N5 C13 12.0(9) . .
C13 C14 N6 C17 -166.7(16) . .
C13 C14 N6 C18 74.0(18) . .
C13 C14 N6 Pd3 -42.3(17) . .
N21 Pd3 N6 C17 -40.8(11) . .
N5 Pd3 N6 C17 137.9(11) . .
N21 Pd3 N6 C14 -162.1(9) . .
N5 Pd3 N6 C14 16.7(9) . .
N21 Pd3 N6 C18 81.0(9) . .
N5 Pd3 N6 C18 -100.2(9) . .
C19 C20 N7 C24 -81(3) . .
C19 C20 N7 C23 163(2) . .
C19 C20 N7 Pd4 46(2) . .
N35 Pd4 N7 C24 -77.3(12) . .
N8 Pd4 N7 C24 105.9(12) . .
N35 Pd4 N7 C23 49.8(12) . .
N8 Pd4 N7 C23 -127.0(12) . .
N35 Pd4 N7 C20 154.6(12) . .
N8 Pd4 N7 C20 -22.2(12) . .
C20 C19 N8 C22 155(2) . .
C20 C19 N8 C21 -84(2) . .
C20 C19 N8 Pd4 34(2) . .
N23 Pd4 N8 C22 53.8(12) . .
N7 Pd4 N8 C22 -123.2(12) . .
N23 Pd4 N8 C21 -68.7(10) . .
N7 Pd4 N8 C21 114.4(10) . .
N23 Pd4 N8 C19 172.8(12) . .
N7 Pd4 N8 C19 -4.1(12) . .
C25 C26 N9 C28 160.6(18) . .
C25 C26 N9 C27 -79(2) . .
C25 C26 N9 Pd5 38.3(18) . .
N10 Pd5 N9 C28 -131.7(12) . .
N37 Pd5 N9 C28 49.3(11) . .
N10 Pd5 N9 C27 107.2(11) . .
N37 Pd5 N9 C27 -71.8(11) . .
N10 Pd5 N9 C26 -12.0(9) . .
N37 Pd5 N9 C26 168.9(9) . .
C26 C25 N10 C29 158.3(18) . .
C26 C25 N10 C30 -86(2) . .
C26 C25 N10 Pd5 37.4(19) . .
N29 Pd5 N10 C25 168.1(10) . .
N9 Pd5 N10 C25 -13.2(10) . .
N29 Pd5 N10 C29 50.1(10) . .
N9 Pd5 N10 C29 -131.1(10) . .
N29 Pd5 N10 C30 -70.0(10) . .
N9 Pd5 N10 C30 108.8(10) . .
C32 C31 N11 C33 -159.9(17) . .
C32 C31 N11 C34 81(2) . .
C32 C31 N11 Pd6 -34.0(18) . .
N31 Pd6 N11 C33 -42.6(11) . .
N12 Pd6 N11 C33 134.0(11) . .
N31 Pd6 N11 C31 -167.0(10) . .
N12 Pd6 N11 C31 9.5(10) . .
N31 Pd6 N11 C34 77.1(10) . .
N12 Pd6 N11 C34 -106.4(10) . .
C31 C32 N12 C36 -163.4(18) . .
C31 C32 N12 C35 76(2) . .
C31 C32 N12 Pd6 -39.3(19) . .
N39 Pd6 N12 C32 -158.4(11) . .
N11 Pd6 N12 C32 16.2(11) . .
N39 Pd6 N12 C36 -37.9(11) . .
N11 Pd6 N12 C36 136.8(11) . .
N39 Pd6 N12 C35 84.4(10) . .
N11 Pd6 N12 C35 -100.9(10) . .
C37 C38B N13 C40 -139(5) . .
C37 C38B N13 C38 67(6) . .
C37 C38B N13 C39 108(4) . .
C37 C38B N13 Pd7 -22(6) . .
C37 C38 N13 C38B -60(5) . .
C37 C38 N13 C40 -92(3) . .
C37 C38 N13 C39 155(3) . .
C37 C38 N13 Pd7 41(4) . .
N38 Pd7 N13 C38B -166(3) . .
N14 Pd7 N13 C38B 15(3) . .
N38 Pd7 N13 C40 -60.5(12) . .
N14 Pd7 N13 C40 119.7(12) . .
N38 Pd7 N13 C38 159(2) . .
N14 Pd7 N13 C38 -20(2) . .
N38 Pd7 N13 C39 60.6(16) . .
N14 Pd7 N13 C39 -119.2(16) . .
C38B C37 N14 C41 -126(4) . .
C38 C37 N14 C41 -89(3) . .
C38B C37 N14 C42 119(4) . .
C38 C37 N14 C42 156(3) . .
C38B C37 N14 Pd7 -6(4) . .
C38 C37 N14 Pd7 31(3) . .
N34 Pd7 N14 C37 176.4(12) . .
N13 Pd7 N14 C37 -4.5(12) . .
N34 Pd7 N14 C41 -64.8(10) . .
N13 Pd7 N14 C41 114.4(10) . .
N34 Pd7 N14 C42 58.5(11) . .
N13 Pd7 N14 C42 -122.4(12) . .
C43 C44 N15 C45 78(2) . .
C43 C44 N15 C46 -162.6(17) . .
C43 C44 N15 Pd8 -40.2(19) . .
N40 Pd8 N15 C44 -162.2(10) . .
N16 Pd8 N15 C44 15.4(10) . .
N40 Pd8 N15 C45 78.6(12) . .
N16 Pd8 N15 C45 -103.7(12) . .
N40 Pd8 N15 C46 -41.0(10) . .
N16 Pd8 N15 C46 136.6(10) . .
C44 C43 N16 C47 -162.5(19) . .
C44 C43 N16 C48 81(2) . .
C44 C43 N16 Pd8 -37(2) . .
N36 Pd8 N16 C47 -48.1(12) . .
N15 Pd8 N16 C47 131.3(12) . .
N36 Pd8 N16 C43 -166.8(11) . .
N15 Pd8 N16 C43 12.6(11) . .
N36 Pd8 N16 C48 73.2(10) . .
N15 Pd8 N16 C48 -107.4(10) . .
N18 C57 N17 C55 2.3(15) . .
N18 C57 N17 Pd1 175.4(12) . .
C56 C55 N17 C57 -1.8(18) . .
C56 C55 N17 Pd1 -175.4(10) . .
N25 Pd1 N17 C57 -81.3(14) . .
N2 Pd1 N17 C57 101.5(14) . .
N25 Pd1 N17 C55 90.8(12) . .
N2 Pd1 N17 C55 -86.4(13) . .
N17 C57 N18 C56 -1.9(16) . .
N17 C57 N18 C51 -175.8(13) . .
C55 C56 N18 C57 0.7(17) . .
C55 C56 N18 C51 175.2(13) . .
C50 C51 N18 C57 -107(2) . .
C52 C51 N18 C57 83(2) . .
C50 C51 N18 C56 79(2) . .
C52 C51 N18 C56 -90(2) . .
N20 C60 N19 C59 -1.3(15) . .
N20 C60 N19 Pd2 -176.0(10) . .
C58 C59 N19 C60 0.3(19) . .
C58 C59 N19 Pd2 175.0(11) . .
N27 Pd2 N19 C60 80.2(12) . .
N4 Pd2 N19 C60 -100.7(13) . .
N27 Pd2 N19 C59 -93.7(12) . .
N4 Pd2 N19 C59 85.4(13) . .
N19 C60 N20 C58 1.7(15) . .
N19 C60 N20 C53 179.8(12) . .
C59 C58 N20 C60 -1.5(18) . .
C59 C58 N20 C53 -179.6(14) . .
C54 C53 N20 C60 109.3(19) . .
C52 C53 N20 C60 -81(2) . .
C54 C53 N20 C58 -73(2) . .
C52 C53 N20 C58 97.2(19) . .
N22 C63 N21 C61 1.1(15) . .
N22 C63 N21 Pd3 -165.9(10) . .
C62 C61 N21 C63 0.2(18) . .
C62 C61 N21 Pd3 166.9(11) . .
N33 Pd3 N21 C63 73.8(12) . .
N6 Pd3 N21 C63 -105.8(11) . .
N33 Pd3 N21 C61 -90.3(12) . .
N6 Pd3 N21 C61 90.1(12) . .
N21 C63 N22 C62 -1.9(16) . .
N21 C63 N22 C50 175.5(12) . .
C61 C62 N22 C63 1.9(18) . .
C61 C62 N22 C50 -175.2(14) . .
C51 C50 N22 C63 -123.2(18) . .
C49 C50 N22 C63 53(2) . .
C51 C50 N22 C62 54(2) . .
C49 C50 N22 C62 -130.3(18) . .
N24 C66 N23 C65 -2.1(15) . .
N24 C66 N23 Pd4 165.2(11) . .
C64 C65 N23 C66 0.5(18) . .
C64 C65 N23 Pd4 -166.9(11) . .
N35 Pd4 N23 C66 -67.3(13) . .
N8 Pd4 N23 C66 109.6(13) . .
N35 Pd4 N23 C65 97.6(12) . .
N8 Pd4 N23 C65 -85.5(12) . .
N23 C66 N24 C64 2.8(15) . .
N23 C66 N24 C54 -173.7(11) . .
C65 C64 N24 C66 -2.4(18) . .
C65 C64 N24 C54 173.9(14) . .
C49 C54 N24 C66 -62(2) . .
C53 C54 N24 C66 115.3(18) . .
C49 C54 N24 C64 122.4(18) . .
C53 C54 N24 C64 -60(2) . .
N26 C75 N25 C73 -1.1(17) . .
N26 C75 N25 Pd1 -174.8(11) . .
C74 C73 N25 C75 0(2) . .
C74 C73 N25 Pd1 173.7(11) . .
N17 Pd1 N25 C75 75.1(13) . .
N1 Pd1 N25 C75 -104.5(13) . .
N17 Pd1 N25 C73 -97.2(13) . .
N1 Pd1 N25 C73 83.2(13) . .
N25 C75 N26 C74 1.5(17) . .
N25 C75 N26 C67 178.4(13) . .
C73 C74 N26 C75 -1.3(19) . .
C73 C74 N26 C67 -178.3(14) . .
C72 C67 N26 C75 -90(2) . .
C68 C67 N26 C75 94.5(19) . .
C72 C67 N26 C74 86.4(19) . .
C68 C67 N26 C74 -89(2) . .
C76 C77 N27 C78 5(2) . .
C76 C77 N27 Pd2 -177.7(11) . .
N28 C78 N27 C77 -5.1(17) . .
N28 C78 N27 Pd2 177.2(10) . .
N19 Pd2 N27 C77 102.9(15) . .
N3 Pd2 N27 C77 -77.2(15) . .
N19 Pd2 N27 C78 -80.0(12) . .
N3 Pd2 N27 C78 99.9(12) . .
C77 C76 N28 C78 0(2) . .
C77 C76 N28 C71 -177.5(15) . .
N27 C78 N28 C76 3.4(18) . .
N27 C78 N28 C71 -179.6(13) . .
C70 C71 N28 C76 85(2) . .
C72 C71 N28 C76 -92(2) . .
C70 C71 N28 C78 -91(2) . .
C72 C71 N28 C78 91(2) . .
C80 C79 N29 C81 -3(2) . .
C80 C79 N29 Pd5 -163.5(12) . .
N30 C81 N29 C79 0.6(19) . .
N30 C81 N29 Pd5 164.3(8) . .
N10 Pd5 N29 C79 -90.4(14) . .
N37 Pd5 N29 C79 88.6(14) . .
N10 Pd5 N29 C81 110.8(12) . .
N37 Pd5 N29 C81 -70.2(11) . .
N32 C84 N31 C83 1.3(16) . .
N32 C84 N31 Pd6 -167.7(11) . .
C82 C83 N31 C84 0.4(18) . .
C82 C83 N31 Pd6 169.5(10) . .
N39 Pd6 N31 C84 69.0(12) . .
N11 Pd6 N31 C84 -105.6(12) . .
N39 Pd6 N31 C83 -98.3(12) . .
N11 Pd6 N31 C83 87.1(12) . .
N31 C84 N32 C82 -2.5(16) . .
N31 C84 N32 C70 174.8(12) . .
C83 C82 N32 C84 2.7(18) . .
C83 C82 N32 C70 -174.4(15) . .
C71 C70 N32 C84 -112.0(18) . .
C69 C70 N32 C84 67(2) . .
C71 C70 N32 C82 65(2) . .
C69 C70 N32 C82 -116.4(18) . .
C88 C89 N33 C85 -3(3) . .
C88 C89 N33 Pd3 164.4(17) . .
C86 C85 N33 C89 1(3) . .
C86 C85 N33 Pd3 -166.4(15) . .
N21 Pd3 N33 C89 -83.0(12) . .
N5 Pd3 N33 C89 98.3(11) . .
N21 Pd3 N33 C85 83.9(12) . .
N5 Pd3 N33 C85 -94.9(12) . .
C94 C93 N34 C92 -7(3) . .
C94 C93 N34 Pd7 171.0(15) . .
C91 C92 N34 C93 5(3) . .
C91 C92 N34 Pd7 -172.7(17) . .
N38 Pd7 N34 C93 94.3(12) . .
N14 Pd7 N34 C93 -85.9(12) . .
N38 Pd7 N34 C92 -87.9(12) . .
N14 Pd7 N34 C92 91.8(11) . .
C96 C95 N35 C99 -4(2) . .
C96 C95 N35 Pd4 -178.6(15) . .
C98 C99 N35 C95 2(2) . .
C98 C99 N35 Pd4 176.2(14) . .
N23 Pd4 N35 C95 82.9(11) . .
N7 Pd4 N35 C95 -100.2(11) . .
N23 Pd4 N35 C99 -91.6(11) . .
N7 Pd4 N35 C99 85.3(11) . .
C101 C102 N36 C103 1(3) . .
C101 C102 N36 Pd8 -176.4(15) . .
C104 C103 N36 C102 2(2) . .
C104 C103 N36 Pd8 179.2(13) . .
N40 Pd8 N36 C102 -94.5(12) . .
N16 Pd8 N36 C102 87.8(12) . .
N40 Pd8 N36 C103 87.9(12) . .
N16 Pd8 N36 C103 -89.7(12) . .
C108 C109 N37 C105 -1(3) . .
C108 C109 N37 Pd5 -172.3(15) . .
C106 C105 N37 C109 -2(3) . .
C106 C105 N37 Pd5 169.4(16) . .
N29 Pd5 N37 C109 86.5(10) . .
N9 Pd5 N37 C109 -92.2(11) . .
N29 Pd5 N37 C105 -84.9(11) . .
N9 Pd5 N37 C105 96.4(11) . .
C111 C112 N38 C114 0(3) . .
C111 C112 N38 Pd7 -179.1(15) . .
C113 C114 N38 C112 -1(3) . .
C113 C114 N38 Pd7 178.2(16) . .
N34 Pd7 N38 C112 -94.7(12) . .
N13 Pd7 N38 C112 86.2(12) . .
N34 Pd7 N38 C114 86.6(12) . .
N13 Pd7 N38 C114 -92.6(12) . .
C116 C115 N39 C119 -6(3) . .
C116 C115 N39 Pd6 169.2(17) . .
C118 C119 N39 C115 2(3) . .
C118 C119 N39 Pd6 -172.3(14) . .
N31 Pd6 N39 C115 -87.7(12) . .
N12 Pd6 N39 C115 95.6(12) . .
N31 Pd6 N39 C119 87.2(12) . .
N12 Pd6 N39 C119 -89.5(12) . .
C123 C124 N40 C122 -4(2) . .
C123 C124 N40 Pd8 179.9(13) . .
C121 C122 N40 C124 1(2) . .
C121 C122 N40 Pd8 177.4(15) . .
N36 Pd8 N40 C124 93.7(11) . .
N15 Pd8 N40 C124 -85.8(11) . .
N36 Pd8 N40 C122 -82.7(10) . .
N15 Pd8 N40 C122 97.8(10) . .
